data_4123483
loop_
_publ_author_name
'Kakuda, Saya'
'Rolle, Clarence J.'
'Ohkubo, Kei'
'Siegler, Maxime A.'
'Karlin, Kenneth D.'
'Fukuzumi, Shunichi'

_publ_section_title
;
 Lewis Acid-induced change from four- to two-electron reduction of
 dioxygen catalyzed by copper complexes using scandium triflate.
;
_journal_issue 9
_journal_name_full 'Journal of the American Chemical Society'
_journal_page_first 3330
_journal_page_last 3337
_journal_paper_doi 10.1021/ja512584r
_journal_volume 137
_journal_year 2015
_chemical_formula_moiety '3(C27 H27 Cu N3 O2), 6(Cl O4), 7(C3 H6 O)'
_chemical_formula_sum 'C102 H123 Cl6 Cu3 N9 O37'
_chemical_formula_weight 2470.41
_chemical_name_systematic
;
 ?
;
_space_group_crystal_system monoclinic
_space_group_IT_number 14
_space_group_name_Hall '-P 2yn'
_space_group_name_H-M_alt 'P 1 21/n 1'
_symmetry_space_group_name_Hall '-P 2yn'
_symmetry_space_group_name_H-M 'P 1 21/n 1'
_atom_sites_solution_hydrogens mixed
_atom_sites_solution_primary direct
_atom_sites_solution_secondary difmap
_audit_creation_method SHELXL-2013
_cell_angle_alpha 90
_cell_angle_beta 92.6704(13)
_cell_angle_gamma 90
_cell_formula_units_Z 4
_cell_length_a 22.8236(3)
_cell_length_b 12.18146(19)
_cell_length_c 39.6106(6)
_cell_measurement_reflns_used 40133
_cell_measurement_temperature 110(2)
_cell_measurement_theta_max 71.98
_cell_measurement_theta_min 3.63
_cell_volume 11000.8(3)
_computing_cell_refinement
;
CrysAlisPro, Agilent Technologies,
Version 1.171.36.32 (release 02-08-2013 CrysAlis171 .NET)
(compiled Aug  2 2013,16:46:58)
;
_computing_data_collection
;
CrysAlisPro, Agilent Technologies,
Version 1.171.36.32 (release 02-08-2013 CrysAlis171 .NET)
(compiled Aug  2 2013,16:46:58)
;
_computing_data_reduction
;
CrysAlisPro, Agilent Technologies,
Version 1.171.36.32 (release 02-08-2013 CrysAlis171 .NET)
(compiled Aug  2 2013,16:46:58)
;
_computing_molecular_graphics 'SHELXTL v6.10 (Sheldrick, 2008)'
_computing_publication_material 'SHELXTL v6.10 (Sheldrick, 2008)'
_computing_structure_refinement 'SHELXL-2013 (Sheldrick, 2013)'
_computing_structure_solution 'SHELXS-2013 (Sheldrick, 2013)'
_diffrn_ambient_temperature 110(2)
_diffrn_measured_fraction_theta_full 0.999
_diffrn_measured_fraction_theta_max 0.998
_diffrn_measurement_device_type 'SuperNova, Dual, Cu at zero, Atlas'
_diffrn_measurement_method '\w scans'
_diffrn_radiation_monochromator mirror
_diffrn_radiation_source 'SuperNova (Cu) X-ray Source'
_diffrn_radiation_type CuK\a
_diffrn_radiation_wavelength 1.54178
_diffrn_reflns_av_R_equivalents 0.0243
_diffrn_reflns_av_unetI/netI 0.0227
_diffrn_reflns_Laue_measured_fraction_full 0.999
_diffrn_reflns_Laue_measured_fraction_max 0.998
_diffrn_reflns_limit_h_max 28
_diffrn_reflns_limit_h_min -27
_diffrn_reflns_limit_k_max 14
_diffrn_reflns_limit_k_min -14
_diffrn_reflns_limit_l_max 48
_diffrn_reflns_limit_l_min -45
_diffrn_reflns_number 73408
_diffrn_reflns_point_group_measured_fraction_full 0.999
_diffrn_reflns_point_group_measured_fraction_max 0.998
_diffrn_reflns_theta_full 67.679
_diffrn_reflns_theta_max 71.892
_diffrn_reflns_theta_min 3.793
_exptl_absorpt_coefficient_mu 2.760
_exptl_absorpt_correction_T_max 0.684
_exptl_absorpt_correction_T_min 0.474
_exptl_absorpt_correction_type analytical
_exptl_absorpt_process_details
;
CrysAlisPro, Agilent Technologies,
Version 1.171.36.32 (release 02-08-2013 CrysAlis171 .NET)
(compiled Aug  2 2013,16:46:58)
Analytical numeric absorption correction using a multifaceted crystal
            model based on expressions derived by R.C. Clark & J.S. Reid.
(Clark, R. C. & Reid, J. S. (1995). Acta Cryst. A51, 887-897)
;
_exptl_crystal_colour blue
_exptl_crystal_density_diffrn 1.492
_exptl_crystal_description block
_exptl_crystal_F_000 5132
_exptl_crystal_size_max 0.34
_exptl_crystal_size_mid 0.33
_exptl_crystal_size_min 0.18
_refine_diff_density_max 0.655
_refine_diff_density_min -0.548
_refine_diff_density_rms 0.054
_refine_ls_extinction_method none
_refine_ls_goodness_of_fit_ref 1.028
_refine_ls_hydrogen_treatment mixed
_refine_ls_matrix_type full
_refine_ls_number_parameters 1682
_refine_ls_number_reflns 21523
_refine_ls_number_restraints 746
_refine_ls_restrained_S_all 1.052
_refine_ls_R_factor_all 0.0388
_refine_ls_R_factor_gt 0.0341
_refine_ls_shift/su_max 0.004
_refine_ls_shift/su_mean 0.000
_refine_ls_structure_factor_coef Fsqd
_refine_ls_weighting_details
;
 w=1/[\s^2^(Fo^2^)+(0.0473P)^2^+7.1515P]
 where P=(Fo^2^+2Fc^2^)/3
;
_refine_ls_weighting_scheme calc
_refine_ls_wR_factor_gt 0.0914
_refine_ls_wR_factor_ref 0.0948
_reflns_Friedel_coverage 0.000
_reflns_number_gt 19284
_reflns_number_total 21523
_reflns_threshold_expression 'I > 2\s(I)'
_cod_data_source_file ja512584r_si_002.cif
_cod_data_source_block 2
_cod_depositor_comments 'Adding full bibliography for 4123483.cif.'
_cod_database_code 4123483
_shelx_space_group_comment
;
The symmetry employed for this shelxl refinement is uniquely defined
by the following loop, which should always be used as a source of
symmetry information in preference to the above space-group names.
They are only intended as comments.
;
_shelxl_version_number 2013-2

loop_
_space_group_symop_operation_xyz
'x, y, z'
'-x+1/2, y+1/2, -z+1/2'
'-x, -y, -z'
'x-1/2, -y-1/2, z-1/2'

loop_
_atom_site_label
_atom_site_type_symbol
_atom_site_fract_x
_atom_site_fract_y
_atom_site_fract_z
_atom_site_U_iso_or_equiv
_atom_site_adp_type
_atom_site_occupancy
_atom_site_site_symmetry_order
_atom_site_calc_flag
_atom_site_refinement_flags_posn
_atom_site_refinement_flags_adp
_atom_site_refinement_flags_occupancy
_atom_site_disorder_assembly
_atom_site_disorder_group
Cu1 Cu 0.37478(2) 0.30855(2) 0.41977(2) 0.01562(6) Uani 1 1 d . . . . .
C1A C 0.43608(7) 0.37586(13) 0.48607(4) 0.0160(3) Uani 1 1 d . . . . .
C2A C 0.38797(7) 0.44528(13) 0.49186(4) 0.0174(3) Uani 1 1 d . . . . .
H2A H 0.3566 0.4514 0.4753 0.021 Uiso 1 1 calc R U . . .
C3A C 0.38668(7) 0.50379(14) 0.52139(4) 0.0192(3) Uani 1 1 d . . . . .
H3A H 0.3545 0.5511 0.5250 0.023 Uiso 1 1 calc R U . . .
C4A C 0.43241(8) 0.49491(14) 0.54655(4) 0.0213(3) Uani 1 1 d . . . . .
H4A H 0.4307 0.5357 0.5669 0.026 Uiso 1 1 calc R U . . .
C5A C 0.47918(8) 0.42766(14) 0.54156(4) 0.0212(3) Uani 1 1 d . . . . .
H5A H 0.5099 0.4221 0.5585 0.025 Uiso 1 1 calc R U . . .
C6A C 0.48226(7) 0.36602(14) 0.51124(4) 0.0186(3) Uani 1 1 d . . . . .
C7A C 0.52938(7) 0.29535(15) 0.50500(5) 0.0218(4) Uani 1 1 d . . . . .
H7A H 0.5607 0.2870 0.5214 0.026 Uiso 1 1 calc R U . . .
C8A C 0.52983(7) 0.23875(14) 0.47516(5) 0.0218(3) Uani 1 1 d . . . . .
H8A H 0.5613 0.1905 0.4708 0.026 Uiso 1 1 calc R U . . .
C9A C 0.48330(7) 0.25272(13) 0.45113(4) 0.0178(3) Uani 1 1 d . . . . .
C10A C 0.48348(7) 0.19632(14) 0.41716(4) 0.0201(3) Uani 1 1 d . . . . .
H10A H 0.5035 0.2432 0.4008 0.024 Uiso 1 1 calc R U . . .
H10B H 0.5050 0.1259 0.4193 0.024 Uiso 1 1 calc R U . . .
C11A C 0.41443(7) 0.17758(14) 0.36756(4) 0.0193(3) Uani 1 1 d . . . . .
H11A H 0.4248 0.1051 0.3582 0.023 Uiso 1 1 calc R U . . .
H11B H 0.4406 0.2335 0.3581 0.023 Uiso 1 1 calc R U . . .
C12A C 0.35146(8) 0.20438(14) 0.35793(4) 0.0196(3) Uani 1 1 d . . . . .
C13A C 0.32500(9) 0.16706(16) 0.32739(5) 0.0256(4) Uani 1 1 d . . . . .
H13A H 0.3466 0.1246 0.3121 0.031 Uiso 1 1 calc R U . . .
C14A C 0.26764(9) 0.19295(16) 0.32000(5) 0.0292(4) Uani 1 1 d . . . . .
H14A H 0.2492 0.1697 0.2992 0.035 Uiso 1 1 calc R U . . .
C15A C 0.23569(8) 0.25406(16) 0.34306(5) 0.0258(4) Uani 1 1 d . . . . .
C16A C 0.17503(9) 0.27709(17) 0.33777(5) 0.0327(4) Uani 1 1 d . . . . .
H16A H 0.1547 0.2522 0.3177 0.039 Uiso 1 1 calc R U . . .
C17A C 0.14555(9) 0.33453(19) 0.36110(6) 0.0353(5) Uani 1 1 d . . . . .
H17A H 0.1047 0.3477 0.3576 0.042 Uiso 1 1 calc R U . . .
C18A C 0.17558(9) 0.37455(18) 0.39048(5) 0.0316(4) Uani 1 1 d . . . . .
H18A H 0.1549 0.4162 0.4063 0.038 Uiso 1 1 calc R U . . .
C19A C 0.23419(8) 0.35432(16) 0.39652(5) 0.0266(4) Uani 1 1 d . . . . .
H19A H 0.2539 0.3823 0.4164 0.032 Uiso 1 1 calc R U . . .
C20A C 0.26521(8) 0.29186(15) 0.37325(4) 0.0210(3) Uani 1 1 d . . . . .
C21A C 0.39711(7) 0.07385(14) 0.42030(4) 0.0179(3) Uani 1 1 d . . . . .
H21A H 0.3543 0.0728 0.4150 0.021 Uiso 1 1 calc R U . . .
H21B H 0.4030 0.0787 0.4452 0.021 Uiso 1 1 calc R U . . .
C22A C 0.42276(7) -0.03346(14) 0.40874(4) 0.0187(3) Uani 1 1 d . . . . .
C23A C 0.47081(8) -0.08094(15) 0.42617(5) 0.0234(4) Uani 1 1 d . . . . .
H23A H 0.4881 -0.0455 0.4456 0.028 Uiso 1 1 calc R U . . .
C24A C 0.49360(8) -0.18029(16) 0.41524(5) 0.0284(4) Uani 1 1 d . . . . .
H24A H 0.5267 -0.2116 0.4270 0.034 Uiso 1 1 calc R U . . .
C25A C 0.46831(9) -0.23368(16) 0.38731(5) 0.0305(4) Uani 1 1 d . . . . .
H25A H 0.4840 -0.3013 0.3800 0.037 Uiso 1 1 calc R U . . .
C26A C 0.41980(9) -0.18773(15) 0.37007(5) 0.0279(4) Uani 1 1 d . . . . .
H26A H 0.4021 -0.2244 0.3510 0.033 Uiso 1 1 calc R U . . .
C27A C 0.39731(8) -0.08829(15) 0.38069(4) 0.0225(3) Uani 1 1 d . . . . .
H27A H 0.3643 -0.0571 0.3688 0.027 Uiso 1 1 calc R U . . .
N1A N 0.43790(6) 0.31859(11) 0.45621(3) 0.0164(3) Uani 1 1 d . . . . .
N2A N 0.42236(6) 0.17582(11) 0.40490(3) 0.0166(3) Uani 1 1 d . . . . .
N3A N 0.32349(6) 0.26646(12) 0.37967(3) 0.0189(3) Uani 1 1 d . . . . .
O1W1 O 0.31186(5) 0.25400(10) 0.45647(3) 0.0199(2) Uani 1 1 d D . . . .
H1W1 H 0.3292(9) 0.2296(19) 0.4724(5) 0.030 Uiso 1 1 d D U . . .
H1W2 H 0.2888(9) 0.2063(18) 0.4489(5) 0.030 Uiso 1 1 d D U . . .
O1W2 O 0.36175(7) 0.46808(11) 0.41011(3) 0.0280(3) Uani 1 1 d D . . . .
H1W3 H 0.3618(11) 0.5245(19) 0.4213(6) 0.042 Uiso 1 1 d D U . . .
H1W4 H 0.3471(11) 0.480(2) 0.3915(5) 0.042 Uiso 1 1 d D U . . .
Cu2 Cu 0.21700(2) 0.19947(2) 0.58229(2) 0.01475(6) Uani 1 1 d . . . . .
C1B C 0.11112(7) 0.19872(14) 0.53348(4) 0.0193(3) Uani 1 1 d . . . . .
C2B C 0.08385(8) 0.12310(15) 0.55472(4) 0.0214(3) Uani 1 1 d . . . . .
H2B H 0.1048 0.0945 0.5741 0.026 Uiso 1 1 calc R U . . .
C3B C 0.02699(8) 0.09097(17) 0.54741(5) 0.0280(4) Uani 1 1 d . . . . .
H3B H 0.0088 0.0401 0.5618 0.034 Uiso 1 1 calc R U . . .
C4B C -0.00448(9) 0.1325(2) 0.51894(6) 0.0388(5) Uani 1 1 d . . . . .
H4B H -0.0440 0.1104 0.5144 0.047 Uiso 1 1 calc R U . . .
C5B C 0.02132(9) 0.2044(2) 0.49777(6) 0.0402(5) Uani 1 1 d . . . . .
H5B H -0.0003 0.2313 0.4784 0.048 Uiso 1 1 calc R U . . .
C6B C 0.07981(8) 0.23915(17) 0.50427(5) 0.0284(4) Uani 1 1 d . . . . .
C7B C 0.10807(9) 0.31443(18) 0.48350(5) 0.0340(5) Uani 1 1 d . . . . .
H7B H 0.0881 0.3420 0.4637 0.041 Uiso 1 1 calc R U . . .
C8B C 0.16412(8) 0.34802(16) 0.49163(5) 0.0266(4) Uani 1 1 d . . . . .
H8B H 0.1834 0.3986 0.4777 0.032 Uiso 1 1 calc R U . . .
C9B C 0.19252(8) 0.30614(14) 0.52110(4) 0.0184(3) Uani 1 1 d . . . . .
C10B C 0.25430(7) 0.33891(14) 0.53160(4) 0.0180(3) Uani 1 1 d . . . . .
H10C H 0.2824 0.2864 0.5223 0.022 Uiso 1 1 calc R U . . .
H10D H 0.2628 0.4129 0.5227 0.022 Uiso 1 1 calc R U . . .
C11B C 0.32193(7) 0.32474(14) 0.58232(4) 0.0184(3) Uani 1 1 d . . . . .
H11C H 0.3410 0.3973 0.5854 0.022 Uiso 1 1 calc R U . . .
H11D H 0.3444 0.2821 0.5660 0.022 Uiso 1 1 calc R U . . .
C12B C 0.32199(7) 0.26494(14) 0.61572(4) 0.0173(3) Uani 1 1 d . . . . .
C13B C 0.36760(7) 0.27992(14) 0.64033(4) 0.0207(3) Uani 1 1 d . . . . .
H13B H 0.3983 0.3305 0.6367 0.025 Uiso 1 1 calc R U . . .
C14B C 0.36712(7) 0.22060(15) 0.66967(4) 0.0208(3) Uani 1 1 d . . . . .
H14B H 0.3979 0.2291 0.6865 0.025 Uiso 1 1 calc R U . . .
C15B C 0.32072(7) 0.14665(14) 0.67494(4) 0.0175(3) Uani 1 1 d . . . . .
C16B C 0.31728(8) 0.08338(14) 0.70488(4) 0.0206(3) Uani 1 1 d . . . . .
H16B H 0.3474 0.0892 0.7222 0.025 Uiso 1 1 calc R U . . .
C17B C 0.27108(8) 0.01419(14) 0.70901(4) 0.0216(3) Uani 1 1 d . . . . .
H17B H 0.2689 -0.0270 0.7293 0.026 Uiso 1 1 calc R U . . .
C18B C 0.22657(8) 0.00371(14) 0.68323(4) 0.0200(3) Uani 1 1 d . . . . .
H18B H 0.1949 -0.0454 0.6862 0.024 Uiso 1 1 calc R U . . .
C19B C 0.22835(7) 0.06353(14) 0.65387(4) 0.0177(3) Uani 1 1 d . . . . .
H19B H 0.1980 0.0562 0.6368 0.021 Uiso 1 1 calc R U . . .
C20B C 0.27573(7) 0.13599(13) 0.64927(4) 0.0154(3) Uani 1 1 d . . . . .
C21B C 0.23213(8) 0.43798(14) 0.58422(4) 0.0193(3) Uani 1 1 d . . . . .
H21C H 0.2362 0.4321 0.6091 0.023 Uiso 1 1 calc R U . . .
H21D H 0.1897 0.4366 0.5778 0.023 Uiso 1 1 calc R U . . .
C22B C 0.25698(8) 0.54690(14) 0.57371(4) 0.0207(3) Uani 1 1 d . . . . .
C23B C 0.23351(8) 0.60128(15) 0.54500(5) 0.0249(4) Uani 1 1 d . . . . .
H23B H 0.2012 0.5702 0.5324 0.030 Uiso 1 1 calc R U . . .
C24B C 0.25717(9) 0.70032(16) 0.53482(5) 0.0315(4) Uani 1 1 d . . . . .
H24B H 0.2408 0.7370 0.5154 0.038 Uiso 1 1 calc R U . . .
C25B C 0.30479(10) 0.74590(15) 0.55298(6) 0.0338(5) Uani 1 1 d . . . . .
H25B H 0.3215 0.8129 0.5458 0.041 Uiso 1 1 calc R U . . .
C26B C 0.32771(9) 0.69352(16) 0.58151(5) 0.0311(4) Uani 1 1 d . . . . .
H26B H 0.3602 0.7248 0.5939 0.037 Uiso 1 1 calc R U . . .
C27B C 0.30355(8) 0.59490(15) 0.59227(5) 0.0257(4) Uani 1 1 d . . . . .
H27B H 0.3189 0.5605 0.6123 0.031 Uiso 1 1 calc R U . . .
N1B N 0.16746(6) 0.23403(11) 0.54116(3) 0.0169(3) Uani 1 1 d . . . . .
N2B N 0.26074(6) 0.33938(11) 0.56896(3) 0.0162(3) Uani 1 1 d . . . . .
N3B N 0.27768(6) 0.19594(11) 0.61982(3) 0.0159(3) Uani 1 1 d . . . . .
O2W1 O 0.14913(5) 0.24319(10) 0.61616(3) 0.0193(2) Uani 1 1 d D . . . .
H2W1 H 0.1254(9) 0.2886(18) 0.6084(5) 0.029 Uiso 1 1 d D U . . .
H2W2 H 0.1644(9) 0.2721(19) 0.6329(5) 0.029 Uiso 1 1 d D U . . .
O2W2 O 0.22040(6) 0.03816(10) 0.56964(3) 0.0247(3) Uani 1 1 d D . . . .
H2W3 H 0.2129(10) -0.0153(19) 0.5805(6) 0.037 Uiso 1 1 d D U . . .
H2W4 H 0.2481(10) 0.025(2) 0.5578(6) 0.037 Uiso 1 1 d D U . . .
Cu3 Cu 0.04868(2) 0.30404(2) 0.74267(2) 0.01568(6) Uani 1 1 d . . . . .
C1C C 0.09688(7) 0.36734(14) 0.81219(4) 0.0176(3) Uani 1 1 d . . . . .
C2C C 0.04745(7) 0.43616(14) 0.81521(4) 0.0201(3) Uani 1 1 d . . . . .
H2C H 0.0183 0.4403 0.7973 0.024 Uiso 1 1 calc R U . . .
C3C C 0.04182(8) 0.49687(15) 0.84403(5) 0.0232(4) Uani 1 1 d . . . . .
H3C H 0.0088 0.5435 0.8459 0.028 Uiso 1 1 calc R U . . .
C4C C 0.08446(8) 0.49106(15) 0.87091(4) 0.0248(4) Uani 1 1 d . . . . .
H4C H 0.0798 0.5335 0.8907 0.030 Uiso 1 1 calc R U . . .
C5C C 0.13239(8) 0.42471(15) 0.86861(4) 0.0233(4) Uani 1 1 d . . . . .
H5C H 0.1610 0.4215 0.8868 0.028 Uiso 1 1 calc R U . . .
C6C C 0.13973(7) 0.36054(14) 0.83915(4) 0.0197(3) Uani 1 1 d . . . . .
C7C C 0.18863(8) 0.29116(15) 0.83547(5) 0.0226(4) Uani 1 1 d . . . . .
H7C H 0.2180 0.2852 0.8532 0.027 Uiso 1 1 calc R U . . .
C8C C 0.19350(7) 0.23258(15) 0.80628(5) 0.0221(4) Uani 1 1 d . . . . .
H8C H 0.2258 0.1847 0.8037 0.027 Uiso 1 1 calc R U . . .
C9C C 0.15012(7) 0.24405(14) 0.78027(4) 0.0181(3) Uani 1 1 d . . . . .
C10C C 0.15519(7) 0.18670(14) 0.74670(4) 0.0193(3) Uani 1 1 d . . . . .
H10E H 0.1776 0.2331 0.7314 0.023 Uiso 1 1 calc R U . . .
H10F H 0.1764 0.1164 0.7501 0.023 Uiso 1 1 calc R U . . .
C11C C 0.09395(7) 0.16174(14) 0.69405(4) 0.0195(3) Uani 1 1 d . . . . .
H11E H 0.1016 0.0859 0.6865 0.023 Uiso 1 1 calc R U . . .
H11F H 0.1248 0.2101 0.6854 0.023 Uiso 1 1 calc R U . . .
C12C C 0.03461(7) 0.19881(14) 0.68008(4) 0.0182(3) Uani 1 1 d . . . . .
C13C C 0.01211(8) 0.16153(15) 0.64849(5) 0.0234(4) Uani 1 1 d . . . . .
H13C H 0.0332 0.1096 0.6359 0.028 Uiso 1 1 calc R U . . .
C14C C -0.04065(8) 0.20126(16) 0.63617(5) 0.0260(4) Uani 1 1 d . . . . .
H14C H -0.0565 0.1772 0.6148 0.031 Uiso 1 1 calc R U . . .
C15C C -0.07164(8) 0.27815(15) 0.65521(4) 0.0217(3) Uani 1 1 d . . . . .
C16C C -0.12640(8) 0.32218(17) 0.64370(5) 0.0269(4) Uani 1 1 d . . . . .
H16C H -0.1436 0.2995 0.6225 0.032 Uiso 1 1 calc R U . . .
C17C C -0.15475(8) 0.39689(17) 0.66272(5) 0.0284(4) Uani 1 1 d . . . . .
H17C H -0.1915 0.4259 0.6548 0.034 Uiso 1 1 calc R U . . .
C18C C -0.12944(8) 0.43114(16) 0.69427(5) 0.0258(4) Uani 1 1 d . . . . .
H18C H -0.1494 0.4834 0.7073 0.031 Uiso 1 1 calc R U . . .
C19C C -0.07659(8) 0.39017(15) 0.70630(4) 0.0216(3) Uani 1 1 d . . . . .
H19C H -0.0602 0.4138 0.7276 0.026 Uiso 1 1 calc R U . . .
C20C C -0.04655(7) 0.31247(14) 0.68689(4) 0.0185(3) Uani 1 1 d . . . . .
C21C C 0.06724(7) 0.06658(14) 0.74658(4) 0.0187(3) Uani 1 1 d . . . . .
H21E H 0.0258 0.0636 0.7382 0.022 Uiso 1 1 calc R U . . .
H21F H 0.0676 0.0758 0.7714 0.022 Uiso 1 1 calc R U . . .
C22C C 0.09637(7) -0.04115(14) 0.73866(4) 0.0187(3) Uani 1 1 d . . . . .
C23C C 0.14310(8) -0.08131(15) 0.75916(5) 0.0233(4) Uani 1 1 d . . . . .
H23C H 0.1559 -0.0421 0.7789 0.028 Uiso 1 1 calc R U . . .
C24C C 0.17092(8) -0.17858(16) 0.75076(5) 0.0286(4) Uani 1 1 d . . . . .
H24C H 0.2033 -0.2045 0.7645 0.034 Uiso 1 1 calc R U . . .
C25C C 0.15170(9) -0.23779(15) 0.72252(6) 0.0308(4) Uani 1 1 d . . . . .
H25C H 0.1708 -0.3041 0.7169 0.037 Uiso 1 1 calc R U . . .
C26C C 0.10441(9) -0.20011(16) 0.70240(5) 0.0289(4) Uani 1 1 d . . . . .
H26C H 0.0908 -0.2412 0.6832 0.035 Uiso 1 1 calc R U . . .
C27C C 0.07705(8) -0.10196(15) 0.71042(5) 0.0225(4) Uani 1 1 d . . . . .
H27C H 0.0449 -0.0761 0.6965 0.027 Uiso 1 1 calc R U . . .
N1C N 0.10363(6) 0.30856(11) 0.78291(4) 0.0173(3) Uani 1 1 d . . . . .
N2C N 0.09594(6) 0.16561(11) 0.73142(3) 0.0167(3) Uani 1 1 d . . . . .
N3C N 0.00688(6) 0.27148(11) 0.69871(3) 0.0172(3) Uani 1 1 d . . . . .
O3W1 O -0.02430(5) 0.25700(11) 0.77215(3) 0.0224(3) Uani 1 1 d D . . . .
H3W1 H -0.0461(10) 0.2132(19) 0.7628(5) 0.034 Uiso 1 1 d D U . . .
H3W2 H -0.0142(10) 0.2288(19) 0.7901(5) 0.034 Uiso 1 1 d D U . . .
O3W2 O 0.05408(6) 0.46605(11) 0.73122(4) 0.0254(3) Uani 1 1 d D . . . .
H3W3 H 0.0461(10) 0.5197(19) 0.7430(6) 0.038 Uiso 1 1 d D U . . .
H3W4 H 0.0821(10) 0.480(2) 0.7201(6) 0.038 Uiso 1 1 d D U . . .
Cl1 Cl 0.33236(2) -0.09264(4) 0.27759(2) 0.02993(10) Uani 1 1 d . . . . .
O1 O 0.31378(8) -0.13717(16) 0.30885(4) 0.0496(4) Uani 1 1 d . . . . .
O2 O 0.29404(7) -0.00385(14) 0.26740(4) 0.0402(4) Uani 1 1 d . . . . .
O3 O 0.32911(7) -0.17585(14) 0.25161(4) 0.0424(4) Uani 1 1 d . . . . .
O4 O 0.39162(7) -0.05272(14) 0.28184(5) 0.0457(4) Uani 1 1 d . . . . .
Cl2 Cl 0.01089(9) 0.14532(19) 0.37740(5) 0.0266(3) Uani 0.871(6) 1 d D U P A 1
O5 O 0.04682(12) 0.0958(2) 0.35279(7) 0.0464(6) Uani 0.871(6) 1 d D U P A 1
O6 O -0.04415(18) 0.0867(5) 0.37848(17) 0.0357(12) Uani 0.871(6) 1 d D U P A 1
O7 O 0.03950(13) 0.1410(4) 0.41011(6) 0.0698(10) Uani 0.871(6) 1 d D U P A 1
O8 O -0.00052(9) 0.25688(16) 0.36752(9) 0.0525(8) Uani 0.871(6) 1 d D U P A 1
Cl2' Cl 0.0102(7) 0.1396(13) 0.3807(4) 0.035(3) Uani 0.129(6) 1 d D U P A 2
O5' O 0.0407(10) 0.1315(17) 0.3501(5) 0.0464(6) Uani 0.129(6) 1 d D U P A 2
O6' O -0.0492(10) 0.102(3) 0.3748(11) 0.024(4) Uani 0.129(6) 1 d D U P A 2
O7' O 0.0436(7) 0.0759(16) 0.4042(4) 0.050(4) Uani 0.129(6) 1 d D U P A 2
O8' O 0.0127(6) 0.2505(11) 0.3920(6) 0.052(4) Uani 0.129(6) 1 d D U P A 2
Cl3 Cl 0.3607(3) 0.0627(4) 0.52264(15) 0.0267(12) Uani 0.46(2) 1 d D U P B 1
O9 O 0.3756(11) 0.1737(11) 0.5144(5) 0.025(3) Uani 0.46(2) 1 d D U P B 1
O10 O 0.2983(3) 0.0452(8) 0.51488(19) 0.0264(13) Uani 0.46(2) 1 d D U P B 1
O11 O 0.3940(4) -0.0151(8) 0.5052(3) 0.0489(19) Uani 0.46(2) 1 d D U P B 1
O12 O 0.3684(6) 0.0478(11) 0.5583(2) 0.058(2) Uani 0.46(2) 1 d D U P B 1
Cl3' Cl 0.3567(2) 0.0630(3) 0.52458(12) 0.0168(7) Uani 0.54(2) 1 d D U P B 2
O9' O 0.3793(10) 0.1677(10) 0.5135(5) 0.030(3) Uani 0.54(2) 1 d D U P B 2
O10' O 0.3041(4) 0.0413(7) 0.5042(3) 0.050(2) Uani 0.54(2) 1 d D U P B 2
O11' O 0.3990(4) -0.0183(7) 0.5188(3) 0.0546(18) Uani 0.54(2) 1 d D U P B 2
O12' O 0.3446(5) 0.0676(5) 0.55916(16) 0.0471(18) Uani 0.54(2) 1 d D U P B 2
Cl4 Cl 0.14115(12) 0.6464(2) 0.45868(8) 0.0265(4) Uani 0.661(6) 1 d D U P C 1
O13 O 0.10588(14) 0.5819(3) 0.43547(7) 0.0580(11) Uani 0.661(6) 1 d D U P C 1
O14 O 0.14433(16) 0.7563(2) 0.44629(11) 0.0549(10) Uani 0.661(6) 1 d D U P C 1
O15 O 0.19952(14) 0.6002(4) 0.46094(10) 0.0416(9) Uani 0.661(6) 1 d D U P C 1
O16 O 0.1170(5) 0.6437(9) 0.49127(19) 0.0431(17) Uani 0.661(6) 1 d D U P C 1
Cl4' Cl 0.1335(3) 0.6665(6) 0.4611(2) 0.0488(16) Uani 0.339(6) 1 d D U P C 2
O13' O 0.0888(4) 0.6744(9) 0.43486(15) 0.086(3) Uani 0.339(6) 1 d D U P C 2
O14' O 0.1586(3) 0.7715(5) 0.4671(2) 0.0484(15) Uani 0.339(6) 1 d D U P C 2
O15' O 0.1773(5) 0.5893(8) 0.4504(3) 0.074(3) Uani 0.339(6) 1 d D U P C 2
O16' O 0.1078(10) 0.6255(19) 0.4911(4) 0.042(3) Uani 0.339(6) 1 d D U P C 2
Cl5 Cl 0.47082(12) 0.5641(3) 0.64885(7) 0.0254(4) Uani 0.591(4) 1 d D U P D 1
O17 O 0.4792(6) 0.6634(10) 0.6677(4) 0.0437(17) Uani 0.591(4) 1 d D U P D 1
O18 O 0.4770(4) 0.4677(6) 0.6686(2) 0.080(3) Uani 0.591(4) 1 d D U P D 1
O19 O 0.41193(14) 0.5638(3) 0.63383(9) 0.0607(11) Uani 0.591(4) 1 d D U P D 1
O20 O 0.51129(15) 0.5592(3) 0.62228(7) 0.0427(8) Uani 0.591(4) 1 d D U P D 1
Cl5' Cl 0.45686(15) 0.5637(4) 0.65477(10) 0.0222(6) Uani 0.409(4) 1 d D U P D 2
O17' O 0.4901(9) 0.6588(15) 0.6661(7) 0.0437(17) Uani 0.409(4) 1 d D U P D 2
O18' O 0.4788(6) 0.4755(9) 0.6743(2) 0.051(2) Uani 0.409(4) 1 d D U P D 2
O19' O 0.39731(17) 0.5744(4) 0.66318(13) 0.0537(14) Uani 0.409(4) 1 d D U P D 2
O20' O 0.4655(3) 0.5497(6) 0.62073(11) 0.090(2) Uani 0.409(4) 1 d D U P D 2
Cl6 Cl 0.1917(3) 0.4453(5) 0.68166(13) 0.0327(13) Uani 0.440(16) 1 d D U P E 1
O21 O 0.2111(8) 0.3329(10) 0.6762(6) 0.027(2) Uani 0.440(16) 1 d D U P E 1
O22 O 0.2380(4) 0.5174(8) 0.6795(3) 0.067(2) Uani 0.440(16) 1 d D U P E 1
O23 O 0.1440(4) 0.4680(5) 0.65852(17) 0.0421(15) Uani 0.440(16) 1 d D U P E 1
O24 O 0.1977(6) 0.4639(7) 0.71752(14) 0.058(2) Uani 0.440(16) 1 d D U P E 1
Cl6' Cl 0.18808(14) 0.4452(3) 0.68278(9) 0.0156(7) Uani 0.560(16) 1 d D U P E 2
O21' O 0.2083(7) 0.3396(8) 0.6728(5) 0.031(2) Uani 0.560(16) 1 d D U P E 2
O22' O 0.2210(4) 0.5287(5) 0.6666(2) 0.0560(17) Uani 0.560(16) 1 d D U P E 2
O23' O 0.1279(2) 0.4596(4) 0.6712(3) 0.0505(16) Uani 0.560(16) 1 d D U P E 2
O24' O 0.1703(3) 0.4451(5) 0.71644(12) 0.0412(12) Uani 0.560(16) 1 d D U P E 2
O1S O 0.08345(6) -0.10341(12) 0.26568(4) 0.0328(3) Uani 1 1 d . . . . .
C1S C 0.17585(10) -0.1930(2) 0.26442(7) 0.0447(6) Uani 1 1 d . . . . .
H1S1 H 0.1544 -0.2466 0.2501 0.067 Uiso 1 1 calc R U . . .
H1S2 H 0.1957 -0.2309 0.2836 0.067 Uiso 1 1 calc R U . . .
H1S3 H 0.2050 -0.1556 0.2512 0.067 Uiso 1 1 calc R U . . .
C2S C 0.13401(9) -0.11092(18) 0.27721(5) 0.0331(5) Uani 1 1 d . . . . .
C3S C 0.15594(12) -0.0373(3) 0.30498(7) 0.0731(11) Uani 1 1 d . . . . .
H3S1 H 0.1281 0.0231 0.3076 0.110 Uiso 1 1 calc R U . . .
H3S2 H 0.1942 -0.0075 0.2995 0.110 Uiso 1 1 calc R U . . .
H3S3 H 0.1599 -0.0791 0.3261 0.110 Uiso 1 1 calc R U . . .
O2S O 0.24655(6) 0.09522(12) 0.42414(4) 0.0325(3) Uani 1 1 d . . . . .
C4S C 0.16744(11) 0.0475(2) 0.45824(6) 0.0458(6) Uani 1 1 d . . . . .
H4S1 H 0.1890 0.0911 0.4755 0.069 Uiso 1 1 calc R U . . .
H4S2 H 0.1634 -0.0280 0.4663 0.069 Uiso 1 1 calc R U . . .
H4S3 H 0.1285 0.0795 0.4537 0.069 Uiso 1 1 calc R U . . .
C5S C 0.20022(8) 0.04727(15) 0.42644(5) 0.0265(4) Uani 1 1 d . . . . .
C6S C 0.17465(10) -0.0177(2) 0.39740(6) 0.0435(6) Uani 1 1 d . . . . .
H6S1 H 0.1395 0.0195 0.3879 0.065 Uiso 1 1 calc R U . . .
H6S2 H 0.1640 -0.0911 0.4052 0.065 Uiso 1 1 calc R U . . .
H6S3 H 0.2036 -0.0242 0.3800 0.065 Uiso 1 1 calc R U . . .
C7S C 0.38257(12) 0.4608(3) 0.31582(7) 0.0597(8) Uani 1 1 d . . . . .
H7S1 H 0.4003 0.4359 0.3375 0.089 Uiso 1 1 calc R U . . .
H7S2 H 0.4107 0.5064 0.3042 0.089 Uiso 1 1 calc R U . . .
H7S3 H 0.3719 0.3970 0.3018 0.089 Uiso 1 1 calc R U . . .
C8S C 0.32924(9) 0.52626(16) 0.32189(5) 0.0277(4) Uani 1 1 d . . . . .
C9S C 0.29848(10) 0.5816(2) 0.29237(5) 0.0375(5) Uani 1 1 d . . . . .
H9S1 H 0.2680 0.5329 0.2826 0.056 Uiso 1 1 calc R U . . .
H9S2 H 0.3268 0.5983 0.2753 0.056 Uiso 1 1 calc R U . . .
H9S3 H 0.2805 0.6499 0.2999 0.056 Uiso 1 1 calc R U . . .
O3S O 0.30919(9) 0.52915(16) 0.34956(4) 0.0561(5) Uani 1 1 d . . . . .
C10S C 0.30682(10) 0.82923(17) 0.45530(6) 0.0342(4) Uani 1 1 d . . . . .
H10G H 0.3365 0.8304 0.4740 0.051 Uiso 1 1 calc R U . . .
H10H H 0.2676 0.8293 0.4644 0.051 Uiso 1 1 calc R U . . .
H10I H 0.3114 0.8942 0.4411 0.051 Uiso 1 1 calc R U . . .
C11S C 0.31444(8) 0.72802(16) 0.43461(5) 0.0255(4) Uani 1 1 d . . . . .
C12S C 0.27550(9) 0.7162(2) 0.40360(6) 0.0374(5) Uani 1 1 d . . . . .
H12A H 0.2895 0.7642 0.3858 0.056 Uiso 1 1 calc R U . . .
H12B H 0.2354 0.7368 0.4087 0.056 Uiso 1 1 calc R U . . .
H12C H 0.2760 0.6398 0.3959 0.056 Uiso 1 1 calc R U . . .
O4S O 0.35104(6) 0.65903(11) 0.44314(4) 0.0341(3) Uani 1 1 d . . . . .
C13S C 0.02483(11) 0.5287(2) 0.55398(7) 0.0537(7) Uani 1 1 d . . . . .
H13D H 0.0553 0.5305 0.5374 0.081 Uiso 1 1 calc R U . . .
H13E H 0.0175 0.6033 0.5620 0.081 Uiso 1 1 calc R U . . .
H13F H -0.0114 0.4986 0.5434 0.081 Uiso 1 1 calc R U . . .
C14S C 0.04455(8) 0.45842(16) 0.58298(6) 0.0298(4) Uani 1 1 d . . . . .
C15S C 0.01337(10) 0.46947(19) 0.61516(6) 0.0403(5) Uani 1 1 d . . . . .
H15A H 0.0303 0.4181 0.6320 0.060 Uiso 1 1 calc R U . . .
H15B H -0.0284 0.4529 0.6109 0.060 Uiso 1 1 calc R U . . .
H15C H 0.0177 0.5447 0.6237 0.060 Uiso 1 1 calc R U . . .
O5S O 0.08565(6) 0.39538(12) 0.58057(4) 0.0328(3) Uani 1 1 d . . . . .
C16S C 0.14130(9) 0.69382(16) 0.61134(6) 0.0337(5) Uani 1 1 d . . . . .
H16D H 0.1704 0.6829 0.6300 0.051 Uiso 1 1 calc R U . . .
H16E H 0.1413 0.6301 0.5963 0.051 Uiso 1 1 calc R U . . .
H16F H 0.1023 0.7023 0.6204 0.051 Uiso 1 1 calc R U . . .
C17S C 0.15632(8) 0.79483(15) 0.59202(5) 0.0249(4) Uani 1 1 d . . . . .
C18S C 0.12180(9) 0.81761(17) 0.55972(5) 0.0319(4) Uani 1 1 d . . . . .
H18D H 0.1372 0.8836 0.5491 0.048 Uiso 1 1 calc R U . . .
H18E H 0.0805 0.8292 0.5645 0.048 Uiso 1 1 calc R U . . .
H18F H 0.1250 0.7550 0.5444 0.048 Uiso 1 1 calc R U . . .
O6S O 0.19510(6) 0.85674(11) 0.60287(3) 0.0281(3) Uani 1 1 d . . . . .
C19S C -0.03255(10) 0.80242(18) 0.77143(7) 0.0400(5) Uani 1 1 d . . . . .
H19D H -0.0076 0.8138 0.7919 0.060 Uiso 1 1 calc R U . . .
H19E H -0.0727 0.7862 0.7777 0.060 Uiso 1 1 calc R U . . .
H19F H -0.0325 0.8689 0.7575 0.060 Uiso 1 1 calc R U . . .
C20S C -0.00939(8) 0.70809(15) 0.75181(5) 0.0265(4) Uani 1 1 d . . . . .
C21S C -0.03657(9) 0.68825(17) 0.71723(5) 0.0312(4) Uani 1 1 d . . . . .
H21G H -0.0146 0.6308 0.7060 0.047 Uiso 1 1 calc R U . . .
H21H H -0.0355 0.7561 0.7040 0.047 Uiso 1 1 calc R U . . .
H21I H -0.0774 0.6648 0.7191 0.047 Uiso 1 1 calc R U . . .
O7S O 0.02947(6) 0.64924(11) 0.76414(3) 0.0285(3) Uani 1 1 d . . . . .

loop_
_atom_site_aniso_label
_atom_site_aniso_U_11
_atom_site_aniso_U_22
_atom_site_aniso_U_33
_atom_site_aniso_U_23
_atom_site_aniso_U_13
_atom_site_aniso_U_12
Cu1 0.01640(12) 0.01534(12) 0.01494(11) -0.00047(9) -0.00127(9) 0.00262(9)
C1A 0.0169(7) 0.0139(7) 0.0171(7) 0.0022(6) -0.0003(6) -0.0041(6)
C2A 0.0172(7) 0.0166(8) 0.0183(8) 0.0008(6) 0.0001(6) -0.0027(6)
C3A 0.0201(8) 0.0177(8) 0.0200(8) -0.0001(6) 0.0032(6) -0.0039(6)
C4A 0.0262(9) 0.0199(8) 0.0178(8) -0.0010(6) 0.0022(7) -0.0087(7)
C5A 0.0239(8) 0.0204(8) 0.0187(8) 0.0050(7) -0.0046(6) -0.0082(7)
C6A 0.0191(8) 0.0162(8) 0.0202(8) 0.0047(6) -0.0009(6) -0.0051(6)
C7A 0.0162(8) 0.0228(9) 0.0257(9) 0.0075(7) -0.0050(6) -0.0026(7)
C8A 0.0160(8) 0.0189(8) 0.0305(9) 0.0048(7) -0.0005(7) 0.0015(6)
C9A 0.0155(7) 0.0145(8) 0.0234(8) 0.0022(6) 0.0016(6) -0.0012(6)
C10A 0.0149(8) 0.0206(8) 0.0252(9) -0.0009(7) 0.0037(6) -0.0004(6)
C11A 0.0230(8) 0.0178(8) 0.0175(8) 0.0006(6) 0.0045(6) 0.0010(6)
C12A 0.0253(9) 0.0156(8) 0.0178(8) 0.0022(6) 0.0022(7) -0.0014(6)
C13A 0.0335(10) 0.0235(9) 0.0196(8) -0.0036(7) 0.0001(7) -0.0016(7)
C14A 0.0382(11) 0.0273(10) 0.0215(9) -0.0015(7) -0.0070(8) -0.0042(8)
C15A 0.0286(9) 0.0238(9) 0.0242(9) 0.0031(7) -0.0061(7) -0.0013(7)
C16A 0.0307(10) 0.0316(10) 0.0344(10) 0.0018(8) -0.0145(8) 0.0002(8)
C17A 0.0219(9) 0.0391(12) 0.0439(12) 0.0084(10) -0.0083(8) 0.0032(8)
C18A 0.0259(10) 0.0386(11) 0.0302(10) 0.0058(9) 0.0000(8) 0.0094(8)
C19A 0.0255(9) 0.0314(10) 0.0225(9) 0.0017(7) -0.0032(7) 0.0065(8)
C20A 0.0226(8) 0.0205(8) 0.0197(8) 0.0046(7) -0.0039(7) 0.0007(7)
C21A 0.0180(8) 0.0159(8) 0.0200(8) 0.0025(6) 0.0035(6) -0.0010(6)
C22A 0.0193(8) 0.0151(8) 0.0218(8) 0.0032(6) 0.0048(6) -0.0005(6)
C23A 0.0243(9) 0.0209(9) 0.0252(9) 0.0050(7) 0.0016(7) 0.0006(7)
C24A 0.0258(9) 0.0208(9) 0.0389(11) 0.0098(8) 0.0053(8) 0.0056(7)
C25A 0.0363(10) 0.0166(9) 0.0397(11) 0.0027(8) 0.0139(9) 0.0041(8)
C26A 0.0353(10) 0.0197(9) 0.0291(9) -0.0032(7) 0.0068(8) -0.0045(8)
C27A 0.0234(8) 0.0204(9) 0.0239(8) 0.0023(7) 0.0023(7) -0.0011(7)
N1A 0.0151(6) 0.0149(7) 0.0190(7) 0.0016(5) 0.0009(5) -0.0010(5)
N2A 0.0173(7) 0.0148(7) 0.0177(7) 0.0000(5) 0.0021(5) 0.0000(5)
N3A 0.0223(7) 0.0182(7) 0.0161(6) 0.0020(5) -0.0005(5) 0.0006(6)
O1W1 0.0187(6) 0.0230(6) 0.0177(6) 0.0016(5) -0.0005(5) -0.0007(5)
O1W2 0.0448(8) 0.0188(6) 0.0200(6) 0.0005(5) -0.0022(6) 0.0094(6)
Cu2 0.01564(12) 0.01381(12) 0.01464(12) 0.00056(9) -0.00107(9) -0.00174(9)
C1B 0.0187(8) 0.0176(8) 0.0213(8) -0.0029(6) -0.0023(6) 0.0016(6)
C2B 0.0213(8) 0.0217(9) 0.0209(8) 0.0000(7) -0.0022(6) -0.0008(7)
C3B 0.0226(9) 0.0294(10) 0.0318(10) 0.0010(8) -0.0006(7) -0.0056(7)
C4B 0.0216(9) 0.0452(13) 0.0485(13) 0.0088(10) -0.0113(9) -0.0072(9)
C5B 0.0286(10) 0.0474(13) 0.0427(12) 0.0157(10) -0.0164(9) -0.0046(9)
C6B 0.0257(9) 0.0295(10) 0.0293(10) 0.0068(8) -0.0067(7) 0.0006(8)
C7B 0.0321(10) 0.0381(12) 0.0306(10) 0.0147(9) -0.0096(8) 0.0000(9)
C8B 0.0290(9) 0.0260(10) 0.0245(9) 0.0087(7) -0.0020(7) 0.0000(8)
C9B 0.0221(8) 0.0153(8) 0.0179(8) -0.0010(6) 0.0010(6) 0.0009(6)
C10B 0.0208(8) 0.0181(8) 0.0154(8) 0.0001(6) 0.0024(6) -0.0009(6)
C11B 0.0159(8) 0.0185(8) 0.0208(8) -0.0003(6) 0.0018(6) -0.0032(6)
C12B 0.0168(7) 0.0154(8) 0.0197(8) -0.0026(6) 0.0015(6) 0.0001(6)
C13B 0.0171(8) 0.0194(8) 0.0256(9) -0.0046(7) 0.0001(7) -0.0038(6)
C14B 0.0186(8) 0.0213(8) 0.0218(8) -0.0059(7) -0.0053(6) 0.0020(7)
C15B 0.0186(8) 0.0160(8) 0.0177(8) -0.0038(6) -0.0006(6) 0.0044(6)
C16B 0.0247(8) 0.0199(8) 0.0170(8) -0.0024(6) -0.0028(6) 0.0084(7)
C17B 0.0270(9) 0.0196(8) 0.0184(8) 0.0028(7) 0.0026(7) 0.0083(7)
C18B 0.0206(8) 0.0160(8) 0.0237(8) 0.0030(6) 0.0039(6) 0.0038(6)
C19B 0.0163(7) 0.0172(8) 0.0196(8) 0.0004(6) 0.0006(6) 0.0017(6)
C20B 0.0164(7) 0.0141(7) 0.0156(7) -0.0019(6) -0.0002(6) 0.0036(6)
C21B 0.0238(8) 0.0147(8) 0.0197(8) -0.0022(6) 0.0062(6) -0.0004(6)
C22B 0.0250(9) 0.0141(8) 0.0238(8) -0.0021(6) 0.0107(7) 0.0008(6)
C23B 0.0268(9) 0.0190(9) 0.0296(9) 0.0009(7) 0.0089(7) 0.0043(7)
C24B 0.0375(11) 0.0202(9) 0.0379(11) 0.0072(8) 0.0142(9) 0.0082(8)
C25B 0.0421(11) 0.0139(9) 0.0474(12) -0.0021(8) 0.0242(10) -0.0018(8)
C26B 0.0337(10) 0.0213(9) 0.0395(11) -0.0135(8) 0.0138(9) -0.0072(8)
C27B 0.0324(10) 0.0206(9) 0.0248(9) -0.0075(7) 0.0093(7) -0.0035(7)
N1B 0.0200(7) 0.0146(7) 0.0159(6) -0.0009(5) 0.0000(5) 0.0009(5)
N2B 0.0174(7) 0.0147(7) 0.0167(7) -0.0004(5) 0.0024(5) -0.0011(5)
N3B 0.0158(6) 0.0152(7) 0.0166(6) -0.0008(5) 0.0013(5) -0.0005(5)
O2W1 0.0190(6) 0.0202(6) 0.0187(6) -0.0005(5) 0.0004(5) 0.0007(5)
O2W2 0.0294(7) 0.0157(6) 0.0291(7) -0.0012(5) 0.0016(5) -0.0008(5)
Cu3 0.01520(12) 0.01546(12) 0.01617(12) -0.00024(9) -0.00145(9) 0.00250(9)
C1C 0.0183(8) 0.0162(8) 0.0184(8) 0.0022(6) 0.0020(6) -0.0035(6)
C2C 0.0180(8) 0.0204(8) 0.0219(8) 0.0004(7) 0.0005(6) -0.0030(6)
C3C 0.0223(8) 0.0207(9) 0.0271(9) -0.0015(7) 0.0069(7) -0.0031(7)
C4C 0.0314(10) 0.0234(9) 0.0201(8) -0.0018(7) 0.0065(7) -0.0102(7)
C5C 0.0301(9) 0.0213(9) 0.0184(8) 0.0037(7) -0.0006(7) -0.0091(7)
C6C 0.0213(8) 0.0192(8) 0.0186(8) 0.0054(6) 0.0003(6) -0.0058(7)
C7C 0.0205(8) 0.0235(9) 0.0234(8) 0.0070(7) -0.0047(7) -0.0034(7)
C8C 0.0177(8) 0.0210(9) 0.0275(9) 0.0064(7) -0.0019(7) 0.0016(7)
C9C 0.0162(7) 0.0162(8) 0.0220(8) 0.0034(6) 0.0012(6) -0.0006(6)
C10C 0.0162(8) 0.0177(8) 0.0243(8) 0.0016(7) 0.0020(6) 0.0033(6)
C11C 0.0223(8) 0.0171(8) 0.0192(8) 0.0013(6) 0.0030(6) 0.0033(6)
C12C 0.0200(8) 0.0151(8) 0.0197(8) 0.0017(6) 0.0017(6) 0.0001(6)
C13C 0.0275(9) 0.0209(9) 0.0219(8) -0.0048(7) 0.0025(7) -0.0004(7)
C14C 0.0283(9) 0.0296(10) 0.0197(8) -0.0053(7) -0.0031(7) -0.0036(8)
C15C 0.0209(8) 0.0228(9) 0.0212(8) 0.0008(7) -0.0018(7) -0.0037(7)
C16C 0.0239(9) 0.0340(10) 0.0219(9) 0.0001(8) -0.0078(7) -0.0031(8)
C17C 0.0195(8) 0.0352(11) 0.0297(10) 0.0059(8) -0.0061(7) 0.0027(8)
C18C 0.0222(9) 0.0269(9) 0.0280(9) 0.0000(7) -0.0006(7) 0.0049(7)
C19C 0.0202(8) 0.0231(9) 0.0212(8) -0.0010(7) -0.0023(6) 0.0015(7)
C20C 0.0176(8) 0.0186(8) 0.0190(8) 0.0028(6) -0.0016(6) -0.0014(6)
C21C 0.0195(8) 0.0162(8) 0.0207(8) 0.0024(6) 0.0033(6) -0.0004(6)
C22C 0.0182(8) 0.0161(8) 0.0221(8) 0.0049(6) 0.0042(6) -0.0007(6)
C23C 0.0241(9) 0.0205(9) 0.0255(9) 0.0069(7) 0.0016(7) -0.0005(7)
C24C 0.0239(9) 0.0209(9) 0.0415(11) 0.0146(8) 0.0060(8) 0.0041(7)
C25C 0.0311(10) 0.0145(8) 0.0484(12) 0.0043(8) 0.0183(9) 0.0027(7)
C26C 0.0319(10) 0.0213(9) 0.0345(10) -0.0036(8) 0.0108(8) -0.0068(8)
C27C 0.0225(8) 0.0188(8) 0.0263(9) 0.0013(7) 0.0029(7) -0.0028(7)
N1C 0.0167(6) 0.0166(7) 0.0187(7) 0.0018(5) 0.0007(5) -0.0003(5)
N2C 0.0165(6) 0.0151(7) 0.0186(7) 0.0018(5) 0.0013(5) 0.0013(5)
N3C 0.0186(7) 0.0148(7) 0.0182(7) 0.0009(5) 0.0008(5) -0.0002(5)
O3W1 0.0188(6) 0.0263(7) 0.0219(6) -0.0011(5) 0.0004(5) -0.0021(5)
O3W2 0.0282(7) 0.0179(6) 0.0301(7) 0.0005(5) -0.0001(5) 0.0014(5)
Cl1 0.0247(2) 0.0366(3) 0.0283(2) -0.00735(19) -0.00160(17) 0.00247(18)
O1 0.0558(11) 0.0608(11) 0.0317(8) 0.0039(8) -0.0041(7) -0.0079(9)
O2 0.0377(8) 0.0449(9) 0.0373(8) -0.0067(7) -0.0051(6) 0.0108(7)
O3 0.0387(8) 0.0446(9) 0.0441(9) -0.0191(7) 0.0045(7) -0.0009(7)
O4 0.0264(8) 0.0504(10) 0.0599(11) -0.0130(8) -0.0035(7) -0.0035(7)
Cl2 0.0266(5) 0.0259(6) 0.0276(5) -0.0004(4) 0.0041(4) 0.0022(4)
O5 0.0373(11) 0.0452(16) 0.0581(12) -0.0136(12) 0.0179(9) 0.0092(11)
O6 0.0333(17) 0.026(2) 0.049(2) -0.0024(14) 0.0112(14) 0.0018(13)
O7 0.0653(16) 0.112(3) 0.0315(12) 0.0051(15) -0.0098(10) -0.0234(19)
O8 0.0357(11) 0.0271(10) 0.096(2) 0.0105(11) 0.0160(12) 0.0049(8)
Cl2' 0.040(4) 0.022(4) 0.044(5) -0.003(3) 0.022(3) 0.008(3)
O5' 0.0373(11) 0.0452(16) 0.0581(12) -0.0136(12) 0.0179(9) 0.0092(11)
O6' 0.012(6) 0.014(8) 0.046(9) -0.004(7) -0.003(6) 0.005(5)
O7' 0.040(6) 0.065(8) 0.045(7) 0.019(7) -0.012(6) -0.021(7)
O8' 0.042(6) 0.028(6) 0.085(9) -0.027(6) 0.010(6) -0.002(5)
Cl3 0.031(2) 0.032(2) 0.0154(12) 0.0051(9) -0.0062(12) -0.0029(12)
O9 0.030(4) 0.017(4) 0.027(4) 0.001(3) 0.002(3) 0.002(3)
O10 0.0194(19) 0.042(2) 0.017(3) -0.001(2) -0.0009(17) -0.0056(14)
O11 0.051(3) 0.025(2) 0.071(5) -0.005(3) 0.010(4) 0.013(2)
O12 0.060(5) 0.086(5) 0.026(3) 0.030(3) -0.019(3) -0.028(4)
Cl3' 0.0166(10) 0.0062(12) 0.0276(14) 0.0035(7) 0.0024(8) 0.0025(7)
O9' 0.031(4) 0.021(4) 0.038(5) 0.013(4) 0.002(3) -0.004(4)
O10' 0.060(4) 0.035(2) 0.050(5) 0.001(3) -0.034(3) -0.013(2)
O11' 0.047(3) 0.032(2) 0.086(5) 0.008(3) 0.014(3) 0.0255(19)
O12' 0.069(4) 0.049(2) 0.0244(19) 0.0114(15) 0.015(2) 0.000(3)
Cl4 0.0319(7) 0.0246(7) 0.0229(7) 0.0031(5) 0.0009(6) -0.0089(6)
O13 0.0541(18) 0.080(3) 0.0399(15) -0.0224(16) -0.0007(12) -0.0231(17)
O14 0.0593(19) 0.0284(15) 0.078(3) 0.0181(16) 0.0186(19) 0.0042(13)
O15 0.0342(16) 0.0451(18) 0.0457(19) 0.0139(14) 0.0055(12) 0.0029(13)
O16 0.048(4) 0.061(5) 0.0203(19) 0.001(2) 0.0072(17) 0.004(3)
Cl4' 0.059(2) 0.056(3) 0.0325(15) 0.0087(19) 0.0100(13) -0.0062(18)
O13' 0.103(5) 0.119(6) 0.035(3) 0.031(4) -0.027(3) -0.034(5)
O14' 0.046(3) 0.041(3) 0.058(4) 0.010(3) -0.002(3) -0.006(2)
O15' 0.108(7) 0.047(4) 0.072(5) 0.002(4) 0.050(5) 0.025(5)
O16' 0.048(6) 0.047(5) 0.030(4) 0.008(3) 0.006(3) -0.014(4)
Cl5 0.0328(11) 0.0192(5) 0.0238(9) 0.0015(5) -0.0014(6) -0.0003(7)
O17 0.052(5) 0.0393(13) 0.0410(16) -0.0191(9) 0.016(3) -0.018(2)
O18 0.069(4) 0.036(3) 0.134(6) 0.023(3) -0.024(4) -0.017(3)
O19 0.0383(17) 0.083(3) 0.059(2) -0.0019(18) -0.0191(15) -0.0117(16)
O20 0.0492(19) 0.0521(18) 0.0273(13) -0.0065(12) 0.0072(12) 0.0129(14)
Cl5' 0.0227(13) 0.0218(7) 0.0214(13) -0.0062(8) -0.0060(8) 0.0011(9)
O17' 0.052(5) 0.0393(13) 0.0410(16) -0.0191(9) 0.016(3) -0.018(2)
O18' 0.075(5) 0.045(5) 0.031(2) 0.020(2) -0.002(3) 0.023(4)
O19' 0.027(2) 0.067(3) 0.066(3) -0.019(2) 0.0011(19) -0.0026(19)
O20' 0.100(5) 0.149(5) 0.020(2) -0.031(3) 0.004(3) -0.026(4)
Cl6 0.049(3) 0.035(2) 0.0140(15) -0.0022(13) -0.0002(14) 0.0031(16)
O21 0.029(4) 0.024(4) 0.029(4) 0.000(3) 0.003(3) 0.000(3)
O22 0.046(4) 0.043(3) 0.112(6) -0.012(4) 0.003(3) -0.033(3)
O23 0.049(3) 0.052(3) 0.024(2) 0.003(2) -0.006(2) 0.023(2)
O24 0.086(6) 0.067(4) 0.018(2) -0.015(2) -0.016(3) 0.030(4)
Cl6' 0.0128(9) 0.0105(11) 0.0233(13) -0.0050(8) 0.0004(7) -0.0036(7)
O21' 0.041(4) 0.020(3) 0.031(4) -0.011(3) -0.003(2) 0.006(2)
O22' 0.058(3) 0.0288(19) 0.083(4) -0.006(2) 0.022(3) -0.021(2)
O23' 0.029(2) 0.056(2) 0.065(4) -0.008(3) -0.011(2) 0.0087(17)
O24' 0.048(3) 0.056(2) 0.0195(16) -0.0087(14) 0.0017(17) 0.016(2)
O1S 0.0279(7) 0.0349(8) 0.0355(7) -0.0049(6) 0.0006(6) -0.0056(6)
C1S 0.0285(11) 0.0414(13) 0.0640(16) 0.0042(11) -0.0015(10) -0.0032(9)
C2S 0.0299(10) 0.0404(12) 0.0292(10) 0.0006(9) 0.0027(8) -0.0145(9)
C3S 0.0445(15) 0.120(3) 0.0557(17) -0.0465(19) 0.0089(13) -0.0322(17)
O2S 0.0285(7) 0.0310(8) 0.0373(8) 0.0008(6) -0.0048(6) -0.0057(6)
C4S 0.0370(12) 0.0507(15) 0.0502(14) -0.0065(11) 0.0061(10) -0.0049(11)
C5S 0.0246(9) 0.0185(9) 0.0358(10) -0.0007(7) -0.0064(8) 0.0025(7)
C6S 0.0403(12) 0.0396(13) 0.0489(13) -0.0137(11) -0.0166(10) 0.0008(10)
C7S 0.0447(14) 0.081(2) 0.0543(16) 0.0268(15) 0.0155(12) 0.0230(14)
C8S 0.0329(10) 0.0254(9) 0.0245(9) 0.0001(7) -0.0023(7) -0.0011(8)
C9S 0.0397(12) 0.0437(13) 0.0285(10) 0.0082(9) -0.0063(9) 0.0043(10)
O3S 0.0766(13) 0.0629(12) 0.0291(8) 0.0071(8) 0.0064(8) 0.0366(10)
C10S 0.0416(12) 0.0236(10) 0.0378(11) -0.0011(8) 0.0063(9) 0.0041(8)
C11S 0.0252(9) 0.0220(9) 0.0290(9) 0.0009(7) -0.0011(7) 0.0002(7)
C12S 0.0290(10) 0.0436(13) 0.0383(11) -0.0003(10) -0.0121(9) 0.0084(9)
O4S 0.0385(8) 0.0231(7) 0.0388(8) -0.0055(6) -0.0166(6) 0.0071(6)
C13S 0.0350(12) 0.0552(16) 0.0707(18) 0.0353(14) -0.0006(12) 0.0045(11)
C14S 0.0246(9) 0.0194(9) 0.0454(12) 0.0055(8) 0.0011(8) -0.0004(7)
C15S 0.0333(11) 0.0318(11) 0.0565(14) -0.0038(10) 0.0113(10) -0.0023(9)
O5S 0.0304(7) 0.0308(8) 0.0370(8) 0.0008(6) -0.0020(6) 0.0081(6)
C16S 0.0309(10) 0.0215(10) 0.0497(13) -0.0001(9) 0.0124(9) 0.0000(8)
C17S 0.0230(9) 0.0198(9) 0.0321(10) -0.0059(7) 0.0037(7) 0.0022(7)
C18S 0.0276(10) 0.0312(11) 0.0362(11) -0.0094(8) -0.0044(8) 0.0007(8)
O6S 0.0319(7) 0.0216(7) 0.0302(7) 0.0005(5) -0.0047(5) -0.0040(5)
C19S 0.0324(11) 0.0291(11) 0.0587(15) -0.0061(10) 0.0040(10) 0.0041(9)
C20S 0.0220(9) 0.0217(9) 0.0356(10) 0.0027(8) 0.0001(7) -0.0029(7)
C21S 0.0243(9) 0.0329(11) 0.0357(11) 0.0071(8) -0.0066(8) -0.0004(8)
O7S 0.0295(7) 0.0240(7) 0.0312(7) -0.0012(5) -0.0064(5) 0.0028(5)

loop_
_atom_type_symbol
_atom_type_description
_atom_type_scat_dispersion_real
_atom_type_scat_dispersion_imag
_atom_type_scat_source
C C 0.0181 0.0091 'International Tables Vol C Tables 4.2.6.8 and 6.1.1.4'
H H 0.0000 0.0000 'International Tables Vol C Tables 4.2.6.8 and 6.1.1.4'
N N 0.0311 0.0180 'International Tables Vol C Tables 4.2.6.8 and 6.1.1.4'
O O 0.0492 0.0322 'International Tables Vol C Tables 4.2.6.8 and 6.1.1.4'
Cl Cl 0.3639 0.7018 'International Tables Vol C Tables 4.2.6.8 and 6.1.1.4'
Cu Cu -1.9646 0.5888 'International Tables Vol C Tables 4.2.6.8 and 6.1.1.4'

loop_
_geom_angle_atom_site_label_1
_geom_angle_atom_site_label_2
_geom_angle_atom_site_label_3
_geom_angle
N1A Cu1 N3A 165.60(6)
N1A Cu1 O1W2 100.06(6)
N3A Cu1 O1W2 91.20(6)
N1A Cu1 N2A 83.21(6)
N3A Cu1 N2A 82.39(6)
O1W2 Cu1 N2A 141.95(6)
N1A Cu1 O1W1 90.69(5)
N3A Cu1 O1W1 94.12(5)
O1W2 Cu1 O1W1 108.97(5)
N2A Cu1 O1W1 108.88(5)
N1A C1A C2A 119.87(15)
N1A C1A C6A 120.62(15)
C2A C1A C6A 119.52(15)
C3A C2A C1A 119.82(16)
C3A C2A H2A 120.1
C1A C2A H2A 120.1
C2A C3A C4A 121.15(16)
C2A C3A H3A 119.4
C4A C3A H3A 119.4
C5A C4A C3A 119.99(16)
C5A C4A H4A 120.0
C3A C4A H4A 120.0
C4A C5A C6A 120.57(16)
C4A C5A H5A 119.7
C6A C5A H5A 119.7
C7A C6A C5A 122.67(16)
C7A C6A C1A 118.38(16)
C5A C6A C1A 118.95(16)
C8A C7A C6A 119.74(16)
C8A C7A H7A 120.1
C6A C7A H7A 120.1
C7A C8A C9A 119.27(16)
C7A C8A H8A 120.4
C9A C8A H8A 120.4
N1A C9A C8A 122.65(16)
N1A C9A C10A 116.27(15)
C8A C9A C10A 121.04(15)
N2A C10A C9A 109.15(13)
N2A C10A H10A 109.9
C9A C10A H10A 109.9
N2A C10A H10B 109.9
C9A C10A H10B 109.9
H10A C10A H10B 108.3
N2A C11A C12A 109.07(13)
N2A C11A H11A 109.9
C12A C11A H11A 109.9
N2A C11A H11B 109.9
C12A C11A H11B 109.9
H11A C11A H11B 108.3
N3A C12A C13A 122.82(17)
N3A C12A C11A 116.11(15)
C13A C12A C11A 121.06(16)
C14A C13A C12A 118.70(17)
C14A C13A H13A 120.6
C12A C13A H13A 120.6
C13A C14A C15A 120.24(17)
C13A C14A H14A 119.9
C15A C14A H14A 119.9
C14A C15A C16A 122.70(18)
C14A C15A C20A 118.51(17)
C16A C15A C20A 118.77(18)
C17A C16A C15A 120.74(19)
C17A C16A H16A 119.6
C15A C16A H16A 119.6
C16A C17A C18A 120.09(19)
C16A C17A H17A 120.0
C18A C17A H17A 120.0
C19A C18A C17A 121.00(19)
C19A C18A H18A 119.5
C17A C18A H18A 119.5
C18A C19A C20A 119.90(18)
C18A C19A H19A 120.1
C20A C19A H19A 120.1
N3A C20A C19A 120.68(16)
N3A C20A C15A 119.88(16)
C19A C20A C15A 119.44(17)
N2A C21A C22A 115.36(13)
N2A C21A H21A 108.4
C22A C21A H21A 108.4
N2A C21A H21B 108.4
C22A C21A H21B 108.4
H21A C21A H21B 107.5
C23A C22A C27A 118.90(16)
C23A C22A C21A 121.02(16)
C27A C22A C21A 120.06(16)
C22A C23A C24A 120.16(18)
C22A C23A H23A 119.9
C24A C23A H23A 119.9
C25A C24A C23A 120.52(18)
C25A C24A H24A 119.7
C23A C24A H24A 119.7
C24A C25A C26A 119.70(18)
C24A C25A H25A 120.2
C26A C25A H25A 120.2
C27A C26A C25A 119.96(18)
C27A C26A H26A 120.0
C25A C26A H26A 120.0
C26A C27A C22A 120.75(17)
C26A C27A H27A 119.6
C22A C27A H27A 119.6
C9A N1A C1A 119.34(14)
C9A N1A Cu1 113.20(11)
C1A N1A Cu1 127.12(11)
C10A N2A C11A 113.29(13)
C10A N2A C21A 112.25(13)
C11A N2A C21A 112.58(13)
C10A N2A Cu1 106.09(10)
C11A N2A Cu1 103.52(10)
C21A N2A Cu1 108.39(10)
C12A N3A C20A 119.75(15)
C12A N3A Cu1 112.32(12)
C20A N3A Cu1 127.91(12)
Cu1 O1W1 H1W1 109.0(17)
Cu1 O1W1 H1W2 113.3(16)
H1W1 O1W1 H1W2 108(2)
Cu1 O1W2 H1W3 135.7(18)
Cu1 O1W2 H1W4 113.7(18)
H1W3 O1W2 H1W4 109(2)
N3B Cu2 N1B 166.08(6)
N3B Cu2 O2W2 97.50(6)
N1B Cu2 O2W2 91.69(6)
N3B Cu2 N2B 83.11(6)
N1B Cu2 N2B 83.01(6)
O2W2 Cu2 N2B 135.58(6)
N3B Cu2 O2W1 92.05(5)
N1B Cu2 O2W1 93.44(5)
O2W2 Cu2 O2W1 115.35(5)
N2B Cu2 O2W1 109.00(5)
N1B C1B C2B 120.37(16)
N1B C1B C6B 120.08(16)
C2B C1B C6B 119.55(16)
C3B C2B C1B 119.92(17)
C3B C2B H2B 120.0
C1B C2B H2B 120.0
C2B C3B C4B 120.68(18)
C2B C3B H3B 119.7
C4B C3B H3B 119.7
C5B C4B C3B 120.39(19)
C5B C4B H4B 119.8
C3B C4B H4B 119.8
C4B C5B C6B 120.75(19)
C4B C5B H5B 119.6
C6B C5B H5B 119.6
C7B C6B C5B 122.90(18)
C7B C6B C1B 118.38(18)
C5B C6B C1B 118.70(18)
C8B C7B C6B 120.40(18)
C8B C7B H7B 119.8
C6B C7B H7B 119.8
C7B C8B C9B 118.53(17)
C7B C8B H8B 120.7
C9B C8B H8B 120.7
N1B C9B C8B 122.77(16)
N1B C9B C10B 115.66(15)
C8B C9B C10B 121.56(16)
N2B C10B C9B 108.99(13)
N2B C10B H10C 109.9
C9B C10B H10C 109.9
N2B C10B H10D 109.9
C9B C10B H10D 109.9
H10C C10B H10D 108.3
N2B C11B C12B 109.47(13)
N2B C11B H11C 109.8
C12B C11B H11C 109.8
N2B C11B H11D 109.8
C12B C11B H11D 109.8
H11C C11B H11D 108.2
N3B C12B C13B 122.69(16)
N3B C12B C11B 116.22(14)
C13B C12B C11B 121.06(15)
C14B C13B C12B 119.06(16)
C14B C13B H13B 120.5
C12B C13B H13B 120.5
C13B C14B C15B 119.84(16)
C13B C14B H14B 120.1
C15B C14B H14B 120.1
C14B C15B C20B 118.39(15)
C14B C15B C16B 122.71(16)
C20B C15B C16B 118.90(16)
C17B C16B C15B 120.56(16)
C17B C16B H16B 119.7
C15B C16B H16B 119.7
C16B C17B C18B 120.16(16)
C16B C17B H17B 119.9
C18B C17B H17B 119.9
C19B C18B C17B 121.02(16)
C19B C18B H18B 119.5
C17B C18B H18B 119.5
C18B C19B C20B 119.51(16)
C18B C19B H19B 120.2
C20B C19B H19B 120.2
N3B C20B C19B 119.64(14)
N3B C20B C15B 120.51(15)
C19B C20B C15B 119.85(15)
N2B C21B C22B 114.49(13)
N2B C21B H21C 108.6
C22B C21B H21C 108.6
N2B C21B H21D 108.6
C22B C21B H21D 108.6
H21C C21B H21D 107.6
C27B C22B C23B 118.92(17)
C27B C22B C21B 120.73(17)
C23B C22B C21B 120.35(17)
C24B C23B C22B 120.48(19)
C24B C23B H23B 119.8
C22B C23B H23B 119.8
C23B C24B C25B 120.1(2)
C23B C24B H24B 120.0
C25B C24B H24B 120.0
C26B C25B C24B 119.77(18)
C26B C25B H25B 120.1
C24B C25B H25B 120.1
C25B C26B C27B 120.5(2)
C25B C26B H26B 119.7
C27B C26B H26B 119.7
C22B C27B C26B 120.17(19)
C22B C27B H27B 119.9
C26B C27B H27B 119.9
C9B N1B C1B 119.82(15)
C9B N1B Cu2 112.69(11)
C1B N1B Cu2 127.27(12)
C10B N2B C11B 113.86(12)
C10B N2B C21B 112.29(13)
C11B N2B C21B 111.83(13)
C10B N2B Cu2 103.10(10)
C11B N2B Cu2 105.64(10)
C21B N2B Cu2 109.45(10)
C12B N3B C20B 119.50(14)
C12B N3B Cu2 113.75(11)
C20B N3B Cu2 126.61(11)
Cu2 O2W1 H2W1 114.2(16)
Cu2 O2W1 H2W2 108.6(16)
H2W1 O2W1 H2W2 105(2)
Cu2 O2W2 H2W3 130.0(18)
Cu2 O2W2 H2W4 112.0(17)
H2W3 O2W2 H2W4 109(2)
N1C Cu3 N3C 166.04(6)
N1C Cu3 O3W2 96.31(6)
N3C Cu3 O3W2 91.72(6)
N1C Cu3 N2C 83.04(6)
N3C Cu3 N2C 83.22(6)
O3W2 Cu3 N2C 135.16(6)
N1C Cu3 O3W1 92.74(5)
N3C Cu3 O3W1 94.01(5)
O3W2 Cu3 O3W1 115.84(5)
N2C Cu3 O3W1 108.96(5)
N1C C1C C2C 120.00(15)
N1C C1C C6C 120.26(15)
C2C C1C C6C 119.74(16)
C3C C2C C1C 119.73(16)
C3C C2C H2C 120.1
C1C C2C H2C 120.1
C2C C3C C4C 120.89(17)
C2C C3C H3C 119.6
C4C C3C H3C 119.6
C5C C4C C3C 120.37(17)
C5C C4C H4C 119.8
C3C C4C H4C 119.8
C4C C5C C6C 120.37(17)
C4C C5C H5C 119.8
C6C C5C H5C 119.8
C7C C6C C1C 118.56(16)
C7C C6C C5C 122.53(16)
C1C C6C C5C 118.90(16)
C8C C7C C6C 119.67(16)
C8C C7C H7C 120.2
C6C C7C H7C 120.2
C7C C8C C9C 119.13(16)
C7C C8C H8C 120.4
C9C C8C H8C 120.4
N1C C9C C8C 122.71(16)
N1C C9C C10C 115.91(15)
C8C C9C C10C 121.33(15)
N2C C10C C9C 109.55(13)
N2C C10C H10E 109.8
C9C C10C H10E 109.8
N2C C10C H10F 109.8
C9C C10C H10F 109.8
H10E C10C H10F 108.2
N2C C11C C12C 110.04(13)
N2C C11C H11E 109.7
C12C C11C H11E 109.7
N2C C11C H11F 109.7
C12C C11C H11F 109.7
H11E C11C H11F 108.2
N3C C12C C13C 123.02(16)
N3C C12C C11C 115.96(15)
C13C C12C C11C 120.95(15)
C14C C13C C12C 118.85(16)
C14C C13C H13C 120.6
C12C C13C H13C 120.6
C13C C14C C15C 119.94(17)
C13C C14C H14C 120.0
C15C C14C H14C 120.0
C14C C15C C16C 122.39(17)
C14C C15C C20C 118.45(16)
C16C C15C C20C 119.16(17)
C17C C16C C15C 120.62(17)
C17C C16C H16C 119.7
C15C C16C H16C 119.7
C16C C17C C18C 120.00(17)
C16C C17C H17C 120.0
C18C C17C H17C 120.0
C19C C18C C17C 121.08(17)
C19C C18C H18C 119.5
C17C C18C H18C 119.5
C18C C19C C20C 119.69(17)
C18C C19C H19C 120.2
C20C C19C H19C 120.2
N3C C20C C19C 120.04(15)
N3C C20C C15C 120.51(16)
C19C C20C C15C 119.45(16)
N2C C21C C22C 114.08(13)
N2C C21C H21E 108.7
C22C C21C H21E 108.7
N2C C21C H21F 108.7
C22C C21C H21F 108.7
H21E C21C H21F 107.6
C27C C22C C23C 118.93(16)
C27C C22C C21C 120.12(16)
C23C C22C C21C 120.96(16)
C24C C23C C22C 120.19(18)
C24C C23C H23C 119.9
C22C C23C H23C 119.9
C25C C24C C23C 120.38(18)
C25C C24C H24C 119.8
C23C C24C H24C 119.8
C24C C25C C26C 119.98(17)
C24C C25C H25C 120.0
C26C C25C H25C 120.0
C25C C26C C27C 119.81(19)
C25C C26C H26C 120.1
C27C C26C H26C 120.1
C26C C27C C22C 120.69(18)
C26C C27C H27C 119.7
C22C C27C H27C 119.7
C9C N1C C1C 119.66(15)
C9C N1C Cu3 113.45(11)
C1C N1C Cu3 126.86(11)
C10C N2C C11C 113.58(13)
C10C N2C C21C 112.42(13)
C11C N2C C21C 112.25(13)
C10C N2C Cu3 104.31(10)
C11C N2C Cu3 104.49(10)
C21C N2C Cu3 109.05(10)
C12C N3C C20C 119.24(15)
C12C N3C Cu3 113.41(11)
C20C N3C Cu3 127.31(11)
Cu3 O3W1 H3W1 113.6(17)
Cu3 O3W1 H3W2 113.0(17)
H3W1 O3W1 H3W2 105(2)
Cu3 O3W2 H3W3 128.5(17)
Cu3 O3W2 H3W4 112.6(18)
H3W3 O3W2 H3W4 110(2)
O1 Cl1 O2 109.07(11)
O1 Cl1 O4 109.92(11)
O2 Cl1 O4 109.56(10)
O1 Cl1 O3 110.03(11)
O2 Cl1 O3 108.53(10)
O4 Cl1 O3 109.70(10)
O7 Cl2 O8 110.6(2)
O7 Cl2 O5 110.5(2)
O8 Cl2 O5 108.4(2)
O7 Cl2 O6 108.5(3)
O8 Cl2 O6 109.2(3)
O5 Cl2 O6 109.7(3)
O7' Cl2' O8' 107.6(14)
O7' Cl2' O5' 104.7(14)
O8' Cl2' O5' 108.5(15)
O7' Cl2' O6' 114(2)
O8' Cl2' O6' 112.0(19)
O5' Cl2' O6' 109(2)
O11 Cl3 O12 110.8(5)
O11 Cl3 O9 112.4(10)
O12 Cl3 O9 109.0(9)
O11 Cl3 O10 109.9(6)
O12 Cl3 O10 105.3(5)
O9 Cl3 O10 109.2(10)
O11' Cl3' O12' 110.6(4)
O11' Cl3' O10' 109.8(5)
O12' Cl3' O10' 110.8(5)
O11' Cl3' O9' 108.2(10)
O12' Cl3' O9' 110.4(8)
O10' Cl3' O9' 106.9(9)
O16 Cl4 O14 111.1(5)
O16 Cl4 O13 109.8(5)
O14 Cl4 O13 109.3(3)
O16 Cl4 O15 109.2(5)
O14 Cl4 O15 109.0(3)
O13 Cl4 O15 108.4(3)
O14' Cl4' O13' 109.3(7)
O14' Cl4' O16' 110.6(10)
O13' Cl4' O16' 108.7(11)
O14' Cl4' O15' 110.8(7)
O13' Cl4' O15' 108.0(8)
O16' Cl4' O15' 109.3(12)
O18 Cl5 O17 114.0(8)
O18 Cl5 O20 108.7(5)
O17 Cl5 O20 110.1(6)
O18 Cl5 O19 107.0(5)
O17 Cl5 O19 108.5(7)
O20 Cl5 O19 108.4(3)
O20' Cl5' O18' 112.3(6)
O20' Cl5' O19' 115.0(4)
O18' Cl5' O19' 105.1(6)
O20' Cl5' O17' 107.8(11)
O18' Cl5' O17' 105.9(12)
O19' Cl5' O17' 110.4(9)
O22 Cl6 O23 113.8(6)
O22 Cl6 O24 85.6(10)
O23 Cl6 O24 130.0(7)
O22 Cl6 O21 110.5(9)
O23 Cl6 O21 108.4(10)
O24 Cl6 O21 106.2(10)
O24' Cl6' O21' 111.8(8)
O24' Cl6' O22' 127.0(6)
O21' Cl6' O22' 109.5(7)
O24' Cl6' O23' 89.4(7)
O21' Cl6' O23' 109.8(7)
O22' Cl6' O23' 106.4(4)
C2S C1S H1S1 109.5
C2S C1S H1S2 109.5
H1S1 C1S H1S2 109.5
C2S C1S H1S3 109.5
H1S1 C1S H1S3 109.5
H1S2 C1S H1S3 109.5
O1S C2S C3S 120.6(2)
O1S C2S C1S 122.1(2)
C3S C2S C1S 117.2(2)
C2S C3S H3S1 109.5
C2S C3S H3S2 109.5
H3S1 C3S H3S2 109.5
C2S C3S H3S3 109.5
H3S1 C3S H3S3 109.5
H3S2 C3S H3S3 109.5
C5S C4S H4S1 109.5
C5S C4S H4S2 109.5
H4S1 C4S H4S2 109.5
C5S C4S H4S3 109.5
H4S1 C4S H4S3 109.5
H4S2 C4S H4S3 109.5
O2S C5S C6S 120.5(2)
O2S C5S C4S 122.26(19)
C6S C5S C4S 117.23(19)
C5S C6S H6S1 109.5
C5S C6S H6S2 109.5
H6S1 C6S H6S2 109.5
C5S C6S H6S3 109.5
H6S1 C6S H6S3 109.5
H6S2 C6S H6S3 109.5
C8S C7S H7S1 109.5
C8S C7S H7S2 109.5
H7S1 C7S H7S2 109.5
C8S C7S H7S3 109.5
H7S1 C7S H7S3 109.5
H7S2 C7S H7S3 109.5
O3S C8S C7S 120.7(2)
O3S C8S C9S 120.8(2)
C7S C8S C9S 118.28(19)
C8S C9S H9S1 109.5
C8S C9S H9S2 109.5
H9S1 C9S H9S2 109.5
C8S C9S H9S3 109.5
H9S1 C9S H9S3 109.5
H9S2 C9S H9S3 109.5
C11S C10S H10G 109.5
C11S C10S H10H 109.5
H10G C10S H10H 109.5
C11S C10S H10I 109.5
H10G C10S H10I 109.5
H10H C10S H10I 109.5
O4S C11S C12S 122.39(18)
O4S C11S C10S 120.74(18)
C12S C11S C10S 116.86(18)
C11S C12S H12A 109.5
C11S C12S H12B 109.5
H12A C12S H12B 109.5
C11S C12S H12C 109.5
H12A C12S H12C 109.5
H12B C12S H12C 109.5
C14S C13S H13D 109.5
C14S C13S H13E 109.5
H13D C13S H13E 109.5
C14S C13S H13F 109.5
H13D C13S H13F 109.5
H13E C13S H13F 109.5
O5S C14S C13S 120.6(2)
O5S C14S C15S 121.5(2)
C13S C14S C15S 117.9(2)
C14S C15S H15A 109.5
C14S C15S H15B 109.5
H15A C15S H15B 109.5
C14S C15S H15C 109.5
H15A C15S H15C 109.5
H15B C15S H15C 109.5
C17S C16S H16D 109.5
C17S C16S H16E 109.5
H16D C16S H16E 109.5
C17S C16S H16F 109.5
H16D C16S H16F 109.5
H16E C16S H16F 109.5
O6S C17S C18S 121.91(18)
O6S C17S C16S 120.36(19)
C18S C17S C16S 117.72(18)
C17S C18S H18D 109.5
C17S C18S H18E 109.5
H18D C18S H18E 109.5
C17S C18S H18F 109.5
H18D C18S H18F 109.5
H18E C18S H18F 109.5
C20S C19S H19D 109.5
C20S C19S H19E 109.5
H19D C19S H19E 109.5
C20S C19S H19F 109.5
H19D C19S H19F 109.5
H19E C19S H19F 109.5
O7S C20S C21S 122.15(18)
O7S C20S C19S 120.61(19)
C21S C20S C19S 117.23(18)
C20S C21S H21G 109.5
C20S C21S H21H 109.5
H21G C21S H21H 109.5
C20S C21S H21I 109.5
H21G C21S H21I 109.5
H21H C21S H21I 109.5

loop_
_geom_bond_atom_site_label_1
_geom_bond_atom_site_label_2
_geom_bond_distance
Cu1 N1A 1.9950(14)
Cu1 N3A 1.9958(14)
Cu1 O1W2 2.0002(13)
Cu1 N2A 2.0494(14)
Cu1 O1W1 2.1934(12)
C1A N1A 1.375(2)
C1A C2A 1.413(2)
C1A C6A 1.422(2)
C2A C3A 1.371(2)
C2A H2A 0.9500
C3A C4A 1.413(2)
C3A H3A 0.9500
C4A C5A 1.367(3)
C4A H4A 0.9500
C5A C6A 1.421(2)
C5A H5A 0.9500
C6A C7A 1.408(2)
C7A C8A 1.369(3)
C7A H7A 0.9500
C8A C9A 1.403(2)
C8A H8A 0.9500
C9A N1A 1.333(2)
C9A C10A 1.511(2)
C10A N2A 1.477(2)
C10A H10A 0.9900
C10A H10B 0.9900
C11A N2A 1.482(2)
C11A C12A 1.506(2)
C11A H11A 0.9900
C11A H11B 0.9900
C12A N3A 1.331(2)
C12A C13A 1.402(2)
C13A C14A 1.365(3)
C13A H13A 0.9500
C14A C15A 1.408(3)
C14A H14A 0.9500
C15A C16A 1.419(3)
C15A C20A 1.422(2)
C16A C17A 1.362(3)
C16A H16A 0.9500
C17A C18A 1.410(3)
C17A H17A 0.9500
C18A C19A 1.370(3)
C18A H18A 0.9500
C19A C20A 1.411(3)
C19A H19A 0.9500
C20A N3A 1.378(2)
C21A N2A 1.510(2)
C21A C22A 1.512(2)
C21A H21A 0.9900
C21A H21B 0.9900
C22A C23A 1.394(2)
C22A C27A 1.399(2)
C23A C24A 1.394(3)
C23A H23A 0.9500
C24A C25A 1.386(3)
C24A H24A 0.9500
C25A C26A 1.391(3)
C25A H25A 0.9500
C26A C27A 1.389(3)
C26A H26A 0.9500
C27A H27A 0.9500
O1W1 H1W1 0.788(18)
O1W1 H1W2 0.830(19)
O1W2 H1W3 0.82(2)
O1W2 H1W4 0.809(19)
Cu2 N3B 1.9845(14)
Cu2 N1B 1.9846(14)
Cu2 O2W2 2.0303(13)
Cu2 N2B 2.0565(14)
Cu2 O2W1 2.1625(12)
C1B N1B 1.376(2)
C1B C2B 1.412(2)
C1B C6B 1.419(2)
C2B C3B 1.374(2)
C2B H2B 0.9500
C3B C4B 1.403(3)
C3B H3B 0.9500
C4B C5B 1.365(3)
C4B H4B 0.9500
C5B C6B 1.413(3)
C5B H5B 0.9500
C6B C7B 1.408(3)
C7B C8B 1.367(3)
C7B H7B 0.9500
C8B C9B 1.404(2)
C8B H8B 0.9500
C9B N1B 1.331(2)
C9B C10B 1.505(2)
C10B N2B 1.480(2)
C10B H10C 0.9900
C10B H10D 0.9900
C11B N2B 1.481(2)
C11B C12B 1.510(2)
C11B H11C 0.9900
C11B H11D 0.9900
C12B N3B 1.331(2)
C12B C13B 1.405(2)
C13B C14B 1.369(3)
C13B H13B 0.9500
C14B C15B 1.413(2)
C14B H14B 0.9500
C15B C20B 1.417(2)
C15B C16B 1.419(2)
C16B C17B 1.366(3)
C16B H16B 0.9500
C17B C18B 1.412(2)
C17B H17B 0.9500
C18B C19B 1.375(2)
C18B H18B 0.9500
C19B C20B 1.414(2)
C19B H19B 0.9500
C20B N3B 1.379(2)
C21B N2B 1.507(2)
C21B C22B 1.509(2)
C21B H21C 0.9900
C21B H21D 0.9900
C22B C27B 1.393(3)
C22B C23B 1.401(3)
C23B C24B 1.389(3)
C23B H23B 0.9500
C24B C25B 1.391(3)
C24B H24B 0.9500
C25B C26B 1.379(3)
C25B H25B 0.9500
C26B C27B 1.397(3)
C26B H26B 0.9500
C27B H27B 0.9500
O2W1 H2W1 0.823(19)
O2W1 H2W2 0.813(19)
O2W2 H2W3 0.803(19)
O2W2 H2W4 0.822(19)
Cu3 N1C 1.9825(14)
Cu3 N3C 1.9863(14)
Cu3 O3W2 2.0300(13)
Cu3 N2C 2.0615(14)
Cu3 O3W1 2.1558(12)
C1C N1C 1.378(2)
C1C C2C 1.415(2)
C1C C6C 1.417(2)
C2C C3C 1.371(2)
C2C H2C 0.9500
C3C C4C 1.410(3)
C3C H3C 0.9500
C4C C5C 1.367(3)
C4C H4C 0.9500
C5C C6C 1.421(2)
C5C H5C 0.9500
C6C C7C 1.413(3)
C7C C8C 1.368(3)
C7C H7C 0.9500
C8C C9C 1.402(2)
C8C H8C 0.9500
C9C N1C 1.328(2)
C9C C10C 1.511(2)
C10C N2C 1.478(2)
C10C H10E 0.9900
C10C H10F 0.9900
C11C N2C 1.480(2)
C11C C12C 1.508(2)
C11C H11E 0.9900
C11C H11F 0.9900
C12C N3C 1.331(2)
C12C C13C 1.406(2)
C13C C14C 1.367(3)
C13C H13C 0.9500
C14C C15C 1.413(3)
C14C H14C 0.9500
C15C C16C 1.416(2)
C15C C20C 1.418(2)
C16C C17C 1.364(3)
C16C H16C 0.9500
C17C C18C 1.415(3)
C17C H17C 0.9500
C18C C19C 1.370(2)
C18C H18C 0.9500
C19C C20C 1.416(2)
C19C H19C 0.9500
C20C N3C 1.379(2)
C21C N2C 1.510(2)
C21C C22C 1.511(2)
C21C H21E 0.9900
C21C H21F 0.9900
C22C C27C 1.396(2)
C22C C23C 1.398(2)
C23C C24C 1.392(3)
C23C H23C 0.9500
C24C C25C 1.385(3)
C24C H24C 0.9500
C25C C26C 1.389(3)
C25C H25C 0.9500
C26C C27C 1.393(3)
C26C H26C 0.9500
C27C H27C 0.9500
O3W1 H3W1 0.808(19)
O3W1 H3W2 0.813(19)
O3W2 H3W3 0.829(19)
O3W2 H3W4 0.810(19)
Cl1 O1 1.4337(17)
Cl1 O2 1.4370(16)
Cl1 O4 1.4400(16)
Cl1 O3 1.4440(15)
Cl2 O7 1.424(3)
Cl2 O8 1.435(3)
Cl2 O5 1.436(3)
Cl2 O6 1.447(3)
Cl2' O7' 1.410(15)
Cl2' O8' 1.423(15)
Cl2' O5' 1.429(16)
Cl2' O6' 1.439(16)
Cl3 O11 1.415(8)
Cl3 O12 1.429(7)
Cl3 O9 1.435(10)
Cl3 O10 1.458(7)
Cl3' O11' 1.409(7)
Cl3' O12' 1.411(7)
Cl3' O10' 1.439(7)
Cl3' O9' 1.450(8)
Cl4 O16 1.427(6)
Cl4 O14 1.429(4)
Cl4 O13 1.429(3)
Cl4 O15 1.446(4)
Cl4' O14' 1.417(8)
Cl4' O13' 1.425(9)
Cl4' O16' 1.436(12)
Cl4' O15' 1.450(9)
Cl5 O18 1.415(7)
Cl5 O17 1.428(8)
Cl5 O20 1.434(3)
Cl5 O19 1.445(4)
Cl5' O20' 1.382(5)
Cl5' O18' 1.404(8)
Cl5' O19' 1.421(5)
Cl5' O17' 1.445(11)
Cl6 O22 1.378(8)
Cl6 O23 1.418(7)
Cl6 O24 1.438(7)
Cl6 O21 1.458(10)
Cl6' O24' 1.412(5)
Cl6' O21' 1.428(7)
Cl6' O22' 1.434(6)
Cl6' O23' 1.438(5)
O1S C2S 1.225(3)
C1S C2S 1.488(3)
C1S H1S1 0.9800
C1S H1S2 0.9800
C1S H1S3 0.9800
C2S C3S 1.487(3)
C3S H3S1 0.9800
C3S H3S2 0.9800
C3S H3S3 0.9800
O2S C5S 1.215(2)
C4S C5S 1.495(3)
C4S H4S1 0.9800
C4S H4S2 0.9800
C4S H4S3 0.9800
C5S C6S 1.493(3)
C6S H6S1 0.9800
C6S H6S2 0.9800
C6S H6S3 0.9800
C7S C8S 1.484(3)
C7S H7S1 0.9800
C7S H7S2 0.9800
C7S H7S3 0.9800
C8S O3S 1.208(2)
C8S C9S 1.496(3)
C9S H9S1 0.9800
C9S H9S2 0.9800
C9S H9S3 0.9800
C10S C11S 1.495(3)
C10S H10G 0.9800
C10S H10H 0.9800
C10S H10I 0.9800
C11S O4S 1.222(2)
C11S C12S 1.489(3)
C12S H12A 0.9800
C12S H12B 0.9800
C12S H12C 0.9800
C13S C14S 1.485(3)
C13S H13D 0.9800
C13S H13E 0.9800
C13S H13F 0.9800
C14S O5S 1.219(2)
C14S C15S 1.495(3)
C15S H15A 0.9800
C15S H15B 0.9800
C15S H15C 0.9800
C16S C17S 1.497(3)
C16S H16D 0.9800
C16S H16E 0.9800
C16S H16F 0.9800
C17S O6S 1.225(2)
C17S C18S 1.497(3)
C18S H18D 0.9800
C18S H18E 0.9800
C18S H18F 0.9800
C19S C20S 1.497(3)
C19S H19D 0.9800
C19S H19E 0.9800
C19S H19F 0.9800
C20S O7S 1.224(2)
C20S C21S 1.497(3)
C21S H21G 0.9800
C21S H21H 0.9800
C21S H21I 0.9800

loop_
_geom_hbond_atom_site_label_D
_geom_hbond_atom_site_label_H
_geom_hbond_atom_site_label_A
_geom_hbond_distance_DH
_geom_hbond_distance_HA
_geom_hbond_distance_DA
_geom_hbond_angle_DHA
_geom_hbond_site_symmetry_A
O1W1 H1W1 O9 0.788(18) 2.05(3) 2.83(2) 177(2) .
O1W1 H1W1 O9' 0.788(18) 2.09(3) 2.87(2) 177(2) .
O1W1 H1W2 O2S 0.830(19) 1.907(19) 2.7249(19) 168(2) .
O1W2 H1W3 O4S 0.82(2) 1.87(2) 2.6854(19) 171(3) .
O1W2 H1W4 O3S 0.809(19) 1.93(2) 2.734(2) 172(3) .
O2W1 H2W1 O5S 0.823(19) 1.908(19) 2.7082(19) 164(2) .
O2W1 H2W2 O21 0.813(19) 2.11(3) 2.92(2) 174(2) .
O2W1 H2W2 O21' 0.813(19) 2.01(3) 2.821(17) 175(2) .
O2W2 H2W3 O6S 0.803(19) 1.85(2) 2.6497(19) 176(3) 1_545
O2W2 H2W4 O10 0.822(19) 2.11(2) 2.870(6) 154(2) .
O2W2 H2W4 O10' 0.822(19) 2.54(2) 3.291(16) 153(2) .
O3W1 H3W1 O1S 0.808(19) 1.922(19) 2.7164(19) 167(2) 3_556
O3W1 H3W2 O17 0.813(19) 1.99(2) 2.796(13) 173(2) 2_546
O3W1 H3W2 O17' 0.813(19) 1.99(3) 2.801(19) 179(3) 2_546
O3W2 H3W3 O7S 0.829(19) 1.83(2) 2.6577(19) 172(2) .
O3W2 H3W4 O24 0.810(19) 2.65(3) 3.347(15) 145(2) .
O3W2 H3W4 O23' 0.810(19) 2.26(2) 2.978(11) 148(2) .
O3W2 H3W4 O24' 0.810(19) 2.07(2) 2.755(7) 142(2) .

loop_
_geom_torsion_atom_site_label_1
_geom_torsion_atom_site_label_2
_geom_torsion_atom_site_label_3
_geom_torsion_atom_site_label_4
_geom_torsion
N1A C1A C2A C3A -178.88(15)
C6A C1A C2A C3A 1.1(2)
C1A C2A C3A C4A -0.9(2)
C2A C3A C4A C5A 0.5(3)
C3A C4A C5A C6A -0.2(3)
C4A C5A C6A C7A -179.73(16)
C4A C5A C6A C1A 0.4(2)
N1A C1A C6A C7A -0.8(2)
C2A C1A C6A C7A 179.30(15)
N1A C1A C6A C5A 179.15(15)
C2A C1A C6A C5A -0.8(2)
C5A C6A C7A C8A -179.62(16)
C1A C6A C7A C8A 0.3(2)
C6A C7A C8A C9A 0.4(3)
C7A C8A C9A N1A -0.6(3)
C7A C8A C9A C10A 176.90(15)
N1A C9A C10A N2A -31.5(2)
C8A C9A C10A N2A 150.86(15)
N2A C11A C12A N3A 29.1(2)
N2A C11A C12A C13A -152.08(16)
N3A C12A C13A C14A -1.8(3)
C11A C12A C13A C14A 179.49(17)
C12A C13A C14A C15A -1.3(3)
C13A C14A C15A C16A -175.69(19)
C13A C14A C15A C20A 2.7(3)
C14A C15A C16A C17A 178.6(2)
C20A C15A C16A C17A 0.1(3)
C15A C16A C17A C18A 1.8(3)
C16A C17A C18A C19A -1.6(3)
C17A C18A C19A C20A -0.5(3)
C18A C19A C20A N3A -177.01(18)
C18A C19A C20A C15A 2.4(3)
C14A C15A C20A N3A -1.3(3)
C16A C15A C20A N3A 177.18(17)
C14A C15A C20A C19A 179.28(18)
C16A C15A C20A C19A -2.2(3)
N2A C21A C22A C23A 91.07(19)
N2A C21A C22A C27A -90.70(19)
C27A C22A C23A C24A 1.3(3)
C21A C22A C23A C24A 179.58(16)
C22A C23A C24A C25A -1.0(3)
C23A C24A C25A C26A 0.0(3)
C24A C25A C26A C27A 0.6(3)
C25A C26A C27A C22A -0.3(3)
C23A C22A C27A C26A -0.7(3)
C21A C22A C27A C26A -179.00(15)
C8A C9A N1A C1A 0.2(2)
C10A C9A N1A C1A -177.49(14)
C8A C9A N1A Cu1 -173.62(13)
C10A C9A N1A Cu1 8.73(18)
C2A C1A N1A C9A -179.52(15)
C6A C1A N1A C9A 0.5(2)
C2A C1A N1A Cu1 -6.7(2)
C6A C1A N1A Cu1 173.37(11)
C9A C10A N2A C11A 149.45(14)
C9A C10A N2A C21A -81.66(16)
C9A C10A N2A Cu1 36.56(15)
C12A C11A N2A C10A -156.06(14)
C12A C11A N2A C21A 75.22(16)
C12A C11A N2A Cu1 -41.61(14)
C22A C21A N2A C10A -69.74(18)
C22A C21A N2A C11A 59.52(18)
C22A C21A N2A Cu1 173.41(12)
C13A C12A N3A C20A 3.2(3)
C11A C12A N3A C20A -177.98(15)
C13A C12A N3A Cu1 -178.25(14)
C11A C12A N3A Cu1 0.52(18)
C19A C20A N3A C12A 177.77(17)
C15A C20A N3A C12A -1.6(2)
C19A C20A N3A Cu1 -0.5(2)
C15A C20A N3A Cu1 -179.86(13)
N1B C1B C2B C3B 177.99(17)
C6B C1B C2B C3B -1.3(3)
C1B C2B C3B C4B 0.1(3)
C2B C3B C4B C5B 0.9(4)
C3B C4B C5B C6B -0.6(4)
C4B C5B C6B C7B -179.0(2)
C4B C5B C6B C1B -0.6(4)
N1B C1B C6B C7B 0.7(3)
C2B C1B C6B C7B -179.93(18)
N1B C1B C6B C5B -177.72(19)
C2B C1B C6B C5B 1.6(3)
C5B C6B C7B C8B 177.8(2)
C1B C6B C7B C8B -0.6(3)
C6B C7B C8B C9B -0.2(3)
C7B C8B C9B N1B 1.0(3)
C7B C8B C9B C10B 179.72(18)
N1B C9B C10B N2B -33.7(2)
C8B C9B C10B N2B 147.52(16)
N2B C11B C12B N3B 29.4(2)
N2B C11B C12B C13B -152.49(15)
N3B C12B C13B C14B 0.7(3)
C11B C12B C13B C14B -177.31(15)
C12B C13B C14B C15B -0.8(3)
C13B C14B C15B C20B 0.2(2)
C13B C14B C15B C16B -179.46(16)
C14B C15B C16B C17B 179.01(16)
C20B C15B C16B C17B -0.6(2)
C15B C16B C17B C18B 0.9(3)
C16B C17B C18B C19B -0.9(3)
C17B C18B C19B C20B 0.5(2)
C18B C19B C20B N3B 179.88(15)
C18B C19B C20B C15B -0.2(2)
C14B C15B C20B N3B 0.5(2)
C16B C15B C20B N3B -179.84(14)
C14B C15B C20B C19B -179.38(15)
C16B C15B C20B C19B 0.3(2)
N2B C21B C22B C27B -90.01(19)
N2B C21B C22B C23B 89.88(19)
C27B C22B C23B C24B 1.4(3)
C21B C22B C23B C24B -178.51(16)
C22B C23B C24B C25B 0.5(3)
C23B C24B C25B C26B -1.3(3)
C24B C25B C26B C27B 0.1(3)
C23B C22B C27B C26B -2.5(3)
C21B C22B C27B C26B 177.41(16)
C25B C26B C27B C22B 1.8(3)
C8B C9B N1B C1B -0.8(3)
C10B C9B N1B C1B -179.64(14)
C8B C9B N1B Cu2 -175.94(14)
C10B C9B N1B Cu2 5.25(18)
C2B C1B N1B C9B -179.38(16)
C6B C1B N1B C9B 0.0(2)
C2B C1B N1B Cu2 -5.0(2)
C6B C1B N1B Cu2 174.29(13)
C9B C10B N2B C11B 156.13(14)
C9B C10B N2B C21B -75.50(16)
C9B C10B N2B Cu2 42.20(14)
C12B C11B N2B C10B -148.49(14)
C12B C11B N2B C21B 82.90(16)
C12B C11B N2B Cu2 -36.08(15)
C22B C21B N2B C10B -60.97(19)
C22B C21B N2B C11B 68.46(18)
C22B C21B N2B Cu2 -174.83(12)
C13B C12B N3B C20B 0.0(2)
C11B C12B N3B C20B 178.10(14)
C13B C12B N3B Cu2 176.00(13)
C11B C12B N3B Cu2 -5.91(18)
C19B C20B N3B C12B 179.28(15)
C15B C20B N3B C12B -0.6(2)
C19B C20B N3B Cu2 3.8(2)
C15B C20B N3B Cu2 -176.03(11)
N1C C1C C2C C3C -178.15(15)
C6C C1C C2C C3C 0.9(2)
C1C C2C C3C C4C -0.5(3)
C2C C3C C4C C5C 0.2(3)
C3C C4C C5C C6C -0.2(3)
N1C C1C C6C C7C -1.0(2)
C2C C1C C6C C7C 179.97(15)
N1C C1C C6C C5C 178.12(15)
C2C C1C C6C C5C -0.9(2)
C4C C5C C6C C7C 179.66(16)
C4C C5C C6C C1C 0.6(2)
C1C C6C C7C C8C 0.0(2)
C5C C6C C7C C8C -179.14(16)
C6C C7C C8C C9C 1.0(3)
C7C C8C C9C N1C -1.0(3)
C7C C8C C9C C10C 176.23(16)
N1C C9C C10C N2C -30.5(2)
C8C C9C C10C N2C 152.01(15)
N2C C11C C12C N3C 29.9(2)
N2C C11C C12C C13C -152.96(15)
N3C C12C C13C C14C -0.1(3)
C11C C12C C13C C14C -177.04(16)
C12C C13C C14C C15C -0.2(3)
C13C C14C C15C C16C 179.91(18)
C13C C14C C15C C20C 0.2(3)
C14C C15C C16C C17C -179.51(18)
C20C C15C C16C C17C 0.2(3)
C15C C16C C17C C18C 0.0(3)
C16C C17C C18C C19C -0.2(3)
C17C C18C C19C C20C 0.2(3)
C18C C19C C20C N3C 179.50(16)
C18C C19C C20C C15C 0.0(3)
C14C C15C C20C N3C 0.0(3)
C16C C15C C20C N3C -179.67(16)
C14C C15C C20C C19C 179.48(17)
C16C C15C C20C C19C -0.2(3)
N2C C21C C22C C27C -91.97(19)
N2C C21C C22C C23C 87.61(19)
C27C C22C C23C C24C 2.1(3)
C21C C22C C23C C24C -177.50(15)
C22C C23C C24C C25C -1.6(3)
C23C C24C C25C C26C 0.0(3)
C24C C25C C26C C27C 1.0(3)
C25C C26C C27C C22C -0.4(3)
C23C C22C C27C C26C -1.1(3)
C21C C22C C27C C26C 178.50(15)
C8C C9C N1C C1C 0.0(2)
C10C C9C N1C C1C -177.42(14)
C8C C9C N1C Cu3 -178.07(13)
C10C C9C N1C Cu3 4.51(18)
C2C C1C N1C C9C -179.94(15)
C6C C1C N1C C9C 1.0(2)
C2C C1C N1C Cu3 -2.2(2)
C6C C1C N1C Cu3 178.81(11)
C9C C10C N2C C11C 151.79(14)
C9C C10C N2C C21C -79.39(16)
C9C C10C N2C Cu3 38.63(14)
C12C C11C N2C C10C -150.57(14)
C12C C11C N2C C21C 80.51(16)
C12C C11C N2C Cu3 -37.53(15)
C22C C21C N2C C10C -67.52(18)
C22C C21C N2C C11C 62.00(18)
C22C C21C N2C Cu3 177.30(11)
C13C C12C N3C C20C 0.3(2)
C11C C12C N3C C20C 177.43(14)
C13C C12C N3C Cu3 178.20(13)
C11C C12C N3C Cu3 -4.69(18)
C19C C20C N3C C12C -179.75(16)
C15C C20C N3C C12C -0.3(2)
C19C C20C N3C Cu3 2.7(2)
C15C C20C N3C Cu3 -177.85(12)
